data_7247192
loop_
_publ_author_name
'Habib, Faiza'
'Tocher, Derek A.'
'Carmalt, Claire J.'

_publ_section_title
;
 Encapsulation of N-containing compounds in a new hydrophilic Cd-based
 crystalline sponge via coordinative alignment method
;
_journal_issue 35
_journal_name_full CrystEngComm
_journal_page_first 5001
_journal_page_last 5011
_journal_paper_doi 10.1039/D3CE00592E
_journal_volume 25
_journal_year 2023
_chemical_formula_moiety '0.33(C340 H273 Cd14 N38 O78), 0.67(C7 H9 N), 1.67(C3 H7 N O)'
_chemical_formula_sum 'C123 H108.67 Cd4.67 N15 O27.67'
_chemical_formula_weight 2764.11
_chemical_name_systematic xstr1393
_space_group_crystal_system monoclinic
_space_group_IT_number 14
_space_group_name_Hall '-P 2yn'
_space_group_name_H-M_alt 'P 1 21/n 1'
_atom_sites_solution_hydrogens geom
_atom_sites_solution_primary iterative
_audit_creation_date 2022-10-21
_audit_creation_method
;
Olex2 1.2
(compiled 2018.05.29 svn.r3508 for OlexSys, GUI svn.r5506)
;
_audit_update_record
;
2023-06-12 deposited with the CCDC.	2023-08-04 downloaded from the CCDC.
;
_cell_angle_alpha 90
_cell_angle_beta 93.4415(9)
_cell_angle_gamma 90
_cell_formula_units_Z 6
_cell_length_a 14.75582(16)
_cell_length_b 42.9510(3)
_cell_length_c 33.8388(3)
_cell_measurement_reflns_used 65029
_cell_measurement_temperature 152(4)
_cell_measurement_theta_max 73.2350
_cell_measurement_theta_min 3.9300
_cell_volume 21407.6(3)
_computing_cell_refinement 'CrysAlisPro 1.171.41.112a (Rigaku OD, 2021)'
_computing_data_collection 'CrysAlisPro 1.171.41.112a (Rigaku OD, 2021)'
_computing_data_reduction 'CrysAlisPro 1.171.41.112a (Rigaku OD, 2021)'
_computing_molecular_graphics 'Olex2 (Dolomanov et al., 2009)'
_computing_publication_material 'Olex2 (Dolomanov et al., 2009)'
_computing_structure_refinement 'ShelXL (Sheldrick, 2015)'
_computing_structure_solution 'olex2.solve (Bourhis et al., 2015)'
_diffrn_ambient_environment N~2~
_diffrn_ambient_temperature 152(4)
_diffrn_detector 'CCD plate'
_diffrn_detector_area_resol_mean 5.2031
_diffrn_detector_type Atlas
_diffrn_measured_fraction_theta_full 1.000
_diffrn_measured_fraction_theta_max 0.987
_diffrn_measurement_details
;
List of Runs (angles in degrees, time in seconds):

  # Type    Start    End  Width  t~exp~   \w     \q     \k     \f   Frames
#--------------------------------------------------------------------------
  1  \w   -114.00 -18.00   0.75   13.64    --  -42.62 -38.00 -60.00  128
  2  \w    -71.00  24.25   0.75   13.64    --  -42.62  77.00-150.00  127
  3  \w    -83.00 -38.00   0.75   13.64    --  -42.62 125.00-180.00   60
  4  \w    -65.00  27.25   0.75   13.64    --  -42.62  38.00 120.00  123
  5  \w     62.00  89.00   0.75   13.64    --   42.62-125.00  90.00   36
  6  \w     33.00  65.25   0.75   54.56    --  106.06 -45.00 150.00   43
  7  \w     33.00 131.25   0.75   54.56    --  106.06 -45.00 -30.00  131
  8  \w     33.00  69.00   0.75   54.56    --  106.06 -77.00 120.00   48
  9  \w     87.00 177.00   0.75   54.56    --  106.06  30.00  60.00  120
 10  \w    125.00 168.50   0.75   54.56    --  106.06  77.00  90.00   58
 11  \w     23.00 106.25   0.75   54.56    --  106.06 -94.00   0.00  111
 12  \w     68.00 105.50   0.75   54.56    --  106.06 -94.00  60.00   50
 13  \w     26.75 107.00   0.75   54.56    --  106.06 -94.00-180.00  107
 14  \w     62.00 111.50   0.75   54.56    --  106.06-125.00   0.00   66
 15  \w     57.00 106.50   0.75   54.56    --  106.06 -94.00 120.00   66
 16  \w     83.00 109.25   0.75   54.56    --  106.06 -45.00 150.00   35
 17  \w    105.00 133.50   0.75   54.56    --  106.06  77.00-180.00   38
 18  \w     40.00  79.00   0.75   54.56    --  106.06-125.00 -30.00   52
 19  \w     25.00  61.00   0.75   54.56    --  106.06 -94.00-120.00   48
 20  \w     69.00 106.50   0.75   54.56    --  106.06 -94.00-120.00   50
 21  \w     59.00 154.25   0.75   54.56    --  106.06  15.00-180.00  127
;
_diffrn_measurement_device 'four-circle diffractometer'
_diffrn_measurement_device_type 'SuperNova, Dual, Cu at home/near, Atlas'
_diffrn_measurement_method '\w scans'
_diffrn_orient_matrix_type 'CrysAlisPro convention (1999,Acta A55,543-557)'
_diffrn_orient_matrix_UB_11 0.0181589000
_diffrn_orient_matrix_UB_12 0.0285913000
_diffrn_orient_matrix_UB_13 0.0268234000
_diffrn_orient_matrix_UB_21 -0.0989869000
_diffrn_orient_matrix_UB_22 -0.0009999000
_diffrn_orient_matrix_UB_23 0.0120758000
_diffrn_orient_matrix_UB_31 0.0285834000
_diffrn_orient_matrix_UB_32 -0.0216643000
_diffrn_orient_matrix_UB_33 0.0348052000
_diffrn_radiation_monochromator mirror
_diffrn_radiation_probe x-ray
_diffrn_radiation_type CuK\a
_diffrn_radiation_wavelength 1.54184
_diffrn_reflns_av_R_equivalents 0.0486
_diffrn_reflns_av_unetI/netI 0.0375
_diffrn_reflns_Laue_measured_fraction_full 1.000
_diffrn_reflns_Laue_measured_fraction_max 0.987
_diffrn_reflns_limit_h_max 18
_diffrn_reflns_limit_h_min -15
_diffrn_reflns_limit_k_max 51
_diffrn_reflns_limit_k_min -52
_diffrn_reflns_limit_l_max 41
_diffrn_reflns_limit_l_min -39
_diffrn_reflns_number 163450
_diffrn_reflns_point_group_measured_fraction_full 1.000
_diffrn_reflns_point_group_measured_fraction_max 0.987
_diffrn_reflns_theta_full 67.684
_diffrn_reflns_theta_max 73.477
_diffrn_reflns_theta_min 3.500
_diffrn_source 'micro-focus sealed X-ray tube'
_diffrn_source_type 'SuperNova (Cu) X-ray Source'
_exptl_absorpt_coefficient_mu 6.048
_exptl_absorpt_correction_T_max 1.00000
_exptl_absorpt_correction_T_min 0.62756
_exptl_absorpt_correction_type multi-scan
_exptl_absorpt_process_details
;
CrysAlisPro 1.171.41.112a (Rigaku Oxford Diffraction, 2021)
Empirical absorption correction using spherical harmonics,
implemented in SCALE3 ABSPACK scaling algorithm.
;
_exptl_crystal_colour 'clear light colourless'
_exptl_crystal_colour_lustre clear
_exptl_crystal_colour_modifier light
_exptl_crystal_colour_primary colourless
_exptl_crystal_density_diffrn 1.286
_exptl_crystal_description block
_exptl_crystal_F_000 8382
_exptl_crystal_size_max 0.24
_exptl_crystal_size_mid 0.05
_exptl_crystal_size_min 0.03
_refine_diff_density_max 7.337
_refine_diff_density_min -1.851
_refine_diff_density_rms 0.143
_refine_ls_extinction_method none
_refine_ls_goodness_of_fit_ref 1.060
_refine_ls_hydrogen_treatment constr
_refine_ls_matrix_type full
_refine_ls_number_parameters 2172
_refine_ls_number_reflns 42568
_refine_ls_number_restraints 863
_refine_ls_restrained_S_all 1.051
_refine_ls_R_factor_all 0.1040
_refine_ls_R_factor_gt 0.0923
_refine_ls_shift/su_max 0.003
_refine_ls_shift/su_mean 0.000
_refine_ls_structure_factor_coef Fsqd
_refine_ls_weighting_details 'w=1/[\s^2^(Fo^2^)+(0.1171P)^2^+156.3455P] where P=(Fo^2^+2Fc^2^)/3'
_refine_ls_weighting_scheme calc
_refine_ls_wR_factor_gt 0.2409
_refine_ls_wR_factor_ref 0.2526
_reflns_Friedel_coverage 0.000
_reflns_number_gt 36009
_reflns_number_total 42568
_reflns_threshold_expression 'I > 2\s(I)'
_cod_data_source_file d3ce00592e2.cif
_cod_data_source_block xstr1393_auto
_cod_depositor_comments 'Adding full bibliography for 7247186--7247196.cif.'
_cod_database_code 7247192
_shelx_shelxl_version_number 2017/1
_chemical_oxdiff_formula Cd7C130H110N20O30
_shelx_space_group_comment
;
The symmetry employed for this shelxl refinement is uniquely defined
by the following loop, which should always be used as a source of
symmetry information in preference to the above space-group names.
They are only intended as comments.
;
_shelx_estimated_absorpt_t_max 0.839
_shelx_estimated_absorpt_t_min 0.325
_diffrn_oxdiff_digest_frames
;
0169dd179f0e55688eee7df58029b775f000106bd6e
;
_reflns_odcompleteness_completeness 99.95
_reflns_odcompleteness_iscentric 1
_reflns_odcompleteness_theta 66.97
_olex2_refinement_description
;
1. Fixed Uiso
 At 1.2 times of:
  All C(H) groups, All C(H,H) groups, All N(H) groups
 At 1.5 times of:
  All C(H,H,H) groups
2. Restrained distances
 C161-C159
 1.54 with sigma of 0.02
 N21-C171 = N21-C172 = N22-C177 = N22-C178 = N23-C174 = N23-C175
 1.45 with sigma of 0.002
 N21-C173 = N22-C179 = N23-C176
 1.34 with sigma of 0.002
 O42-C179 = O40-C173 = O41-C176
 1.23 with sigma of 0.002
 C102-C100 = C185-C183 = C186-C181 = C1C-C181 = C44B-C42B = C44A-C42A = C45A-
 C40A = C45B-C40B = C96B-C91B = C95B-C93B = C96A-C91A = C95A-C93A = C89B-C84B =
 C88B-C86B = C89A-C84A = C88A-C86A = C161-C159 = C162-C157
 1.54 with sigma of 0.002
3. Restrained planarity
 C43B, C41B, C42B, C44B
 with sigma of 0.001
4. Uiso/Uaniso restraints and constraints
C37 \\sim C35: within 1.7A with sigma of 0.004 and sigma for terminal atoms of
0.008
C171 \\sim N21 \\sim C173 \\sim O40 \\sim C172: within 1.7A with sigma of 0.004
and sigma for terminal atoms of 0.008
C103 \\sim C98 \\sim C99 \\sim C100 \\sim C102: within 1.7A with sigma of 0.004
and sigma for terminal atoms of 0.008
C37 \\sim C35 \\sim C34 \\sim C33 \\sim C32 \\sim N1 \\sim C36 \\sim C38:
within 1.7A with sigma of 0.004 and sigma for terminal atoms of 0.008
Uanis(C178) \\sim Ueq, Uanis(N22) \\sim Ueq, Uanis(C179) \\sim Ueq, Uanis(O42)
\\sim Ueq, Uanis(C177) \\sim Ueq, Uanis(C171) \\sim Ueq, Uanis(N21) \\sim Ueq,
Uanis(C172) \\sim Ueq, Uanis(C173) \\sim Ueq, Uanis(O40) \\sim Ueq: with sigma
of 0.001 and sigma for terminal atoms of 0.002
Uanis(C174) \\sim Ueq, Uanis(N23) \\sim Ueq, Uanis(C176) \\sim Ueq, Uanis(O41)
\\sim Ueq, Uanis(C175) \\sim Ueq: with sigma of 0.001 and sigma for terminal
atoms of 0.002
Uanis(C80) \\sim Ueq, Uanis(N9) \\sim Ueq, Uanis(C76) \\sim Ueq, Uanis(C81)
\\sim Ueq, Uanis(C77) \\sim Ueq, Uanis(C78) \\sim Ueq, Uanis(C82) \\sim Ueq,
Uanis(C79) \\sim Ueq: with sigma of 0.001 and sigma for terminal atoms of 0.002
Uanis(N10) \\sim Ueq, Uanis(C97) \\sim Ueq, Uanis(C98) \\sim Ueq, Uanis(C100)
\\sim Ueq, Uanis(C101) \\sim Ueq, Uanis(C99) \\sim Ueq, Uanis(C102) \\sim Ueq,
Uanis(C103) \\sim Ueq: with sigma of 0.001 and sigma for terminal atoms of 0.002
: with sigma of 0.001 and sigma for terminal atoms of 0.002
Uanis(N1) \\sim Ueq, Uanis(C32) \\sim Ueq, Uanis(C33) \\sim Ueq, Uanis(C34)
\\sim Ueq, Uanis(C35) \\sim Ueq, Uanis(C36) \\sim Ueq, Uanis(C38) \\sim Ueq,
Uanis(C37) \\sim Ueq: with sigma of 0.001 and sigma for terminal atoms of 0.002
Uanis(C37) \\sim Ueq, Uanis(C35) \\sim Ueq: with sigma of 0.001 and sigma for
terminal atoms of 0.002
Uanis(N20) \\sim Ueq, Uanis(C184) \\sim Ueq, Uanis(C183) \\sim Ueq, Uanis(C185)
\\sim Ueq, Uanis(C182) \\sim Ueq, Uanis(C181) \\sim Ueq, Uanis(C180) \\sim Ueq,
Uanis(C186) \\sim Ueq, Uanis(C1C) \\sim Ueq: with sigma of 0.001 and sigma for
terminal atoms of 0.002
Uanis(C45A) \\sim Ueq, Uanis(C40A) \\sim Ueq, Uanis(C39A) \\sim Ueq, Uanis(N2A)
\\sim Ueq, Uanis(C43A) \\sim Ueq, Uanis(C42A) \\sim Ueq, Uanis(C44A) \\sim Ueq,
Uanis(C41A) \\sim Ueq: with sigma of 0.001 and sigma for terminal atoms of 0.002
Uanis(N2B) \\sim Ueq, Uanis(C39B) \\sim Ueq, Uanis(C40B) \\sim Ueq, Uanis(C41B)
\\sim Ueq, Uanis(C42B) \\sim Ueq, Uanis(C43B) \\sim Ueq, Uanis(C44B) \\sim Ueq,
Uanis(C45B) \\sim Ueq: with sigma of 0.001 and sigma for terminal atoms of 0.002
Uanis(C95B) \\sim Ueq, Uanis(C93B) \\sim Ueq, Uanis(C94B) \\sim Ueq,
Uanis(N12B) \\sim Ueq, Uanis(C90B) \\sim Ueq, Uanis(C91B) \\sim Ueq,
Uanis(C92B) \\sim Ueq, Uanis(C96B) \\sim Ueq: with sigma of 0.001 and sigma for
terminal atoms of 0.002
Uanis(C90A) \\sim Ueq, Uanis(N12A) \\sim Ueq, Uanis(C94A) \\sim Ueq,
Uanis(C91A) \\sim Ueq, Uanis(C92A) \\sim Ueq, Uanis(C93A) \\sim Ueq,
Uanis(C95A) \\sim Ueq, Uanis(C96A) \\sim Ueq: with sigma of 0.001 and sigma for
terminal atoms of 0.002
Uanis(C85B) \\sim Ueq, Uanis(C86B) \\sim Ueq, Uanis(C87B) \\sim Ueq,
Uanis(C83B) \\sim Ueq, Uanis(C84B) \\sim Ueq, Uanis(C89B) \\sim Ueq,
Uanis(N11B) \\sim Ueq, Uanis(C88B) \\sim Ueq: with sigma of 0.001 and sigma for
terminal atoms of 0.002
Uanis(C37) \\sim Ueq: with sigma of 0.001 and sigma for terminal atoms of 0.002
Uanis(C41A) = Uanis(C45A) = Uanis(C40A) = Uanis(C39A) = Uanis(N2A) =
Uanis(C43A) = Uanis(C42A)
Uanis(C44B) = Uanis(C42B) = Uanis(C43B) = Uanis(N2B) = Uanis(C39B) =
Uanis(C40B) = Uanis(C45B) = Uanis(C41B)
Uanis(C31B) = Uanis(C31A) = Uanis(O11B) = Uanis(O11A)
Uanis(O20A) = Uanis(O20B)
Uanis(C131) = Uanis(C1B) = Uanis(C1A) = Uanis(C132)
Uanis(C1C) = Uanis(C186)
Uanis(O38) = Uanis(C155) = Uanis(O39)
Uiso(C160) = Uiso(N16) = Uiso(C156) = Uiso(C157) = Uiso(C158) = Uiso(C159) =
Uiso(C161) = Uiso(C162)
Uanis(C37) = Uanis(C35) = Uanis(C34) = Uanis(C33) = Uanis(C38) = Uanis(C32) =
Uanis(N1) = Uanis(C36)
Uanis(N11A) = Uanis(C87A) = Uanis(C86A) = Uanis(C85A) = Uanis(C84A) =
Uanis(C83A) = Uanis(C89A) = Uanis(C88A)
Uanis(N10) = Uanis(C97) = Uanis(C98) = Uanis(C99) = Uanis(C100) = Uanis(C102) =
Uanis(C101) = Uanis(C103)
Uiso(N16) = Uiso(C156) = Uiso(C157) = Uiso(C158) = Uiso(C159) = Uiso(C160) =
Uiso(C161) = Uiso(C162)
Uanis(C185) = Uanis(C183) = Uanis(C184) = Uanis(N20) = Uanis(C182) =
Uanis(C181) = Uanis(C180) = Uanis(C1C) = Uanis(C186)
5. Rigid body (RIGU) restrains
 C91A, C90A, N12A, C94A, C93A, C92A, C95A, C96A
 with sigma for 1-2 distances of 0.004 and sigma for 1-3 distances of 0.004
 C94B, N12B, C90B, C91B, C92B, C93B, C96A, C96B
 with sigma for 1-2 distances of 0.004 and sigma for 1-3 distances of 0.004
 C89B, C84B, C83B, N11B, C87B, C86B, C85B, C88B
 with sigma for 1-2 distances of 0.004 and sigma for 1-3 distances of 0.004
 C84A, C83A, N11A, C87A, C86A, C85A, C88A, C89A
 with sigma for 1-2 distances of 0.004 and sigma for 1-3 distances of 0.004
 C158, C157, C156, N16, C160, C159, C161, C162
 with sigma for 1-2 distances of 0.004 and sigma for 1-3 distances of 0.004
 N16, C156, C157, C158, C159, C160, C162, C161
 with sigma for 1-2 distances of 0.004 and sigma for 1-3 distances of 0.004
6. Others
 Fixed Sof: O11A(0.7) C131(0.75) H131(0.75) C132(0.75) H132(0.75) C96B(0.5)
 H96A(0.5) H96B(0.5) H96C(0.5) C83A(0.5) H83A(0.5) N11A(0.5) C87A(0.5)
 H87A(0.5) C86A(0.5) C85A(0.5) H85A(0.5) C84A(0.5) C89A(0.5) H89A(0.5)
 H89B(0.5) H89C(0.5) C31A(0.7) H31A(0.7) N2A(0.5) C43A(0.5) H43A(0.5) C42A(0.5)
 C41A(0.5) H41A(0.5) C40A(0.5) C39A(0.5) H39A(0.5) C45A(0.5) H45A(0.5)
 H45B(0.5) H45C(0.5) C90A(0.5) H90A(0.5) C91A(0.5) C92A(0.5) H92A(0.5)
 C93A(0.5) C94A(0.5) H94A(0.5) N12A(0.5) C44A(0.5) H44A(0.5) H44B(0.5)
 H44C(0.5) C88A(0.5) H88A(0.5) H88B(0.5) H88C(0.5) N11B(0.5) C87B(0.5)
 H87B(0.5) C86B(0.5) C85B(0.5) H85B(0.5) C84B(0.5) C83B(0.5) H83B(0.5)
 C94B(0.5) H94B(0.5) C93B(0.5) C92B(0.5) H92B(0.5) C91B(0.5) C90B(0.5)
 H90B(0.5) N12B(0.5) N2B(0.5) C43B(0.5) H43B(0.5) C42B(0.5) C41B(0.5) H41B(0.5)
 C40B(0.5) C39B(0.5) H39B(0.5) C45B(0.5) H45D(0.5) H45E(0.5) H45F(0.5)
 C44B(0.5) H44D(0.5) H44E(0.5) H44F(0.5) C186(0.5) H18B(0.5) H18C(0.5)
 H18D(0.5) O41(0.5) N23(0.5) C174(0.5) H17B(0.5) H17C(0.5) H17D(0.5) C175(0.5)
 H17E(0.5) H17F(0.5) H17G(0.5) C176(0.5) H176(0.5) C96A(0.5) H96D(0.5)
 H96E(0.5) H96F(0.5) C95B(0.5) H95A(0.5) H95B(0.5) H95C(0.5) C89B(0.5)
 H89D(0.5) H89E(0.5) H89F(0.5) C95A(0.5) H95D(0.5) H95E(0.5) H95F(0.5)
 O20B(0.5) O20A(0.5) C31B(0.3) H31B(0.3) O11B(0.3) C1A(0.25) H1AA(0.25)
 H1AB(0.25) C1B(0.25) H1BA(0.25) H1BB(0.25) C88B(0.5) H88D(0.5) H88E(0.5)
 H88F(0.5) C1C(0.5) H1CA(0.5) H1CB(0.5) H1CC(0.5)
 Fixed Uiso: C158(0.14389) C157(0.14389) C156(0.14389) N16(0.14389)
 C160(0.14389) C159(0.14389) C162(0.14389) H37A(0.10328) H37B(0.10328)
 H37C(0.10328) H44A(0.16338) H44B(0.16338) H44C(0.16338) H95A(0.15732)
 H95B(0.15732) H95C(0.15732) H89D(0.10293) H89E(0.10293) H89F(0.10293)
 C161(0.14389)
7.a Secondary CH2 refined with riding coordinates:
 C1A(H1AA,H1AB), C1B(H1BA,H1BB)
7.b Aromatic/amide H refined with riding coordinates:
 N15(H15), N14(H14), N13(H13), N17(H17), N19(H19), N18(H18), N8(H8), N7(H7),
 N6(H6), N3(H3), N4(H4), N5(H5), C158(H158), C156(H156), C160(H160), C144(H144),
  C150(H150), C149(H149), C153(H153), C152(H152), C142(H142), C146(H146),
 C165(H165), C166(H166), C168(H168), C169(H169), C136(H136), C135(H135),
 C139(H139), C138(H138), C101(H101), C99(H99), C97(H97), C106(H106), C107(H107),
  C109(H109), C110(H110), C113(H113), C115(H115), C117(H117), C128(H128),
 C129(H129), C131(H131), C132(H132), C120(H120), C121(H121), C123(H123),
 C124(H124), C76(H76), C78(H78), C80(H80), C83A(H83A), C87A(H87A), C85A(H85A),
 C71(H71), C70(H70), C74(H74), C73(H73), C57(H57), C59(H59), C55(H55), C62(H62),
  C63(H63), C65(H65), C66(H66), C49(H49), C48(H48), C52(H52), C51(H51),
 C28(H28), C29(H29), C25(H25), C26(H26), C12(H12), C14(H14A), C10(H10),
 C21(H21), C20(H20), C18(H18A), C17(H17A), C6(H6A), C7(H7A), C3(H3A), C4(H4A),
 C36(H36), C34(H34), C32(H32), C31A(H31A), C43A(H43A), C41A(H41A), C39A(H39A),
 C90A(H90A), C92A(H92A), C94A(H94A), C87B(H87B), C85B(H85B), C83B(H83B),
 C94B(H94B), C92B(H92B), C90B(H90B), C43B(H43B), C41B(H41B), C39B(H39B),
 C180(H180), C182(H182), C184(H184), C176(H176), C179(H179), C173(H173),
 C31B(H31B)
7.c Fitted hexagon refined as free rotating group:
 C158(C157,C156,N16,C160,C159), C83A(N11A,C87A,C86A,C85A,C84A), N2A(C43A,C42A,
 C41A,C40A,C39A), C90A(C91A,C92A,C93A,C94A,N12A), N11B(C87B,C86B,C85B,C84B,
 C83B), C94B(C93B,C92B,C91B,C90B,N12B), N2B(C43B,C42B,C41B,C40B,C39B), N20(C180,
 C181,C182,C183,C184)
7.d Idealised Me refined as rotating group:
 C162(H16A,H16B,H16C), C103(H10A,H10B,H10C), C102(H10D,H10E,H10F), C82(H82A,
 H82B,H82C), C81(H81A,H81B,H81C), C96B(H96A,H96B,H96C), C89A(H89A,H89B,H89C),
 C37(H37A,H37B,H37C), C45A(H45A,H45B,H45C), C44A(H44A,H44B,H44C), C88A(H88A,
 H88B,H88C), C45B(H45D,H45E,H45F), C44B(H44D,H44E,H44F), C186(H18B,H18C,H18D),
 C185(H18E,H18F,H18G), C174(H17B,H17C,H17D), C175(H17E,H17F,H17G), C178(H17H,
 H17I,H17J), C96A(H96D,H96E,H96F), C95B(H95A,H95B,H95C), C89B(H89D,H89E,H89F),
 C95A(H95D,H95E,H95F), C171(H17N,H17O,H17P), C161(H16D,H16E,H16F), C177(H17K,
 H17L,H17M), C38(H38A,H38B,H38C), C172(H17Q,H17R,H17S), C88B(H88D,H88E,H88F),
 C1C(H1CA,H1CB,H1CC)
;
_olex2_submission_special_instructions 'No special instructions were received'
_oxdiff_exptl_absorpt_empirical_details
;
Empirical correction (ABSPACK) includes:
- Absorption correction using spherical harmonics
- Frame scaling
- Detector area scaling
;
_oxdiff_exptl_absorpt_empirical_full_max 1.664
_oxdiff_exptl_absorpt_empirical_full_min 0.690

loop_
_space_group_symop_operation_xyz
'x, y, z'
'-x+1/2, y+1/2, -z+1/2'
'-x, -y, -z'
'x-1/2, -y-1/2, z-1/2'

loop_
_atom_site_label
_atom_site_type_symbol
_atom_site_fract_x
_atom_site_fract_y
_atom_site_fract_z
_atom_site_U_iso_or_equiv
_atom_site_adp_type
_atom_site_occupancy
_atom_site_site_symmetry_order
_atom_site_calc_flag
_atom_site_refinement_flags_posn
_atom_site_refinement_flags_adp
_atom_site_refinement_flags_occupancy
_atom_site_disorder_assembly
_atom_site_disorder_group
Cd7 Cd 0.33151(6) 0.13085(2) -0.11158(2) 0.0630(2) Uani 1 1 d . . . . .
Cd5 Cd 0.18549(8) 0.38690(2) 0.33001(2) 0.0823(3) Uani 1 1 d . . . . .
Cd6 Cd 0.08718(5) 0.34172(2) 0.41303(2) 0.05315(16) Uani 1 1 d . . . . .
Cd4 Cd 0.05291(5) 0.42222(2) 0.41438(2) 0.05156(16) Uani 1 1 d . . . . .
Cd2 Cd -0.05000(3) 0.85826(2) 0.44911(2) 0.03416(11) Uani 1 1 d . . . . .
Cd1 Cd 0.15306(3) 0.90235(2) 0.42729(2) 0.03872(12) Uani 1 1 d . . . . .
Cd3 Cd -0.24881(4) 0.90080(2) 0.40625(2) 0.04025(13) Uani 1 1 d . . . . .
O39 O 0.4448(8) 0.17244(17) -0.1151(2) 0.0987(19) Uani 1 1 d . . . . .
O37 O 0.3361(6) 0.13210(19) -0.04657(19) 0.082(2) Uani 1 1 d . . . . .
O36 O 0.4844(5) 0.12232(12) -0.05155(16) 0.0606(17) Uani 1 1 d . . . . .
O35 O 0.3774(4) 0.16872(12) 0.15055(15) 0.0495(13) Uani 1 1 d . . . . .
O32 O 0.5106(9) 0.05184(17) 0.2447(2) 0.114(4) Uani 1 1 d . . . . .
O33 O 0.6620(6) -0.07197(16) 0.3605(2) 0.084(2) Uani 1 1 d . . . . .
O34 O 0.7006(6) -0.04657(16) 0.4143(2) 0.077(2) Uani 1 1 d . . . . .
O31 O 0.4038(4) 0.17284(12) 0.33597(15) 0.0492(13) Uani 1 1 d . . . . .
O30 O 0.1845(6) 0.30925(15) 0.3866(2) 0.072(2) Uani 1 1 d . . . . .
O29 O 0.2002(7) 0.33468(18) 0.3291(2) 0.097(3) Uani 1 1 d . . . . .
O23 O 0.0791(4) 0.38300(11) 0.37446(15) 0.0467(13) Uani 1 1 d . . . . .
O22 O 0.2013(6) 0.36741(18) 0.4487(2) 0.082(2) Uani 1 1 d . . . . .
O19 O 0.1181(6) 0.46076(14) 0.38120(19) 0.0692(19) Uani 1 1 d . . . . .
O18 O 0.2777(7) 0.60619(16) 0.3374(2) 0.085(3) Uani 1 1 d . . . . .
O15 O 0.3947(4) 0.67279(12) 0.16081(15) 0.0453(12) Uani 1 1 d . . . . .
O17 O 0.3436(3) 0.60726(12) -0.02912(15) 0.0432(11) Uani 1 1 d . . . . .
O16 O 0.1951(4) 0.61258(15) -0.03406(16) 0.0549(14) Uani 1 1 d . . . . .
O14 O 0.3498(4) 0.74115(14) 0.28638(19) 0.0596(16) Uani 1 1 d . . . . .
O12 O 0.1672(4) 0.85366(12) 0.40562(18) 0.0505(13) Uani 1 1 d . . . . .
O13 O 0.0442(4) 0.82611(13) 0.42072(17) 0.0500(13) Uani 1 1 d . . . . .
O11A O -0.1280(5) 0.9163(2) 0.3760(3) 0.063(2) Uani 0.7 1 d . . P A 1
O10 O -0.0036(4) 0.89979(13) 0.41412(19) 0.0550(15) Uani 1 1 d . . . . .
O8 O 0.0465(4) 0.86679(17) 0.50146(17) 0.0638(17) Uani 1 1 d . . . . .
O9 O 0.1497(6) 0.90335(19) 0.49290(17) 0.077(2) Uani 1 1 d . . . . .
O7 O 0.2385(10) 0.83077(18) 0.6851(3) 0.135(5) Uani 1 1 d . . . . .
O5 O 0.2616(6) 1.08700(17) 0.8660(3) 0.086(2) Uani 1 1 d . . . . .
O6 O 0.4093(5) 1.08250(12) 0.87153(17) 0.0566(15) Uani 1 1 d . . . . .
O4 O 0.4038(4) 0.92257(11) 0.84526(15) 0.0477(13) Uani 1 1 d . . . . .
O3 O 0.3974(6) 0.80618(15) 0.8533(3) 0.109(4) Uani 1 1 d . . . . .
O2 O 0.3369(5) 0.64911(16) 0.9012(2) 0.074(2) Uani 1 1 d . . . . .
O1 O 0.2037(5) 0.64350(13) 0.8733(2) 0.070(2) Uani 1 1 d . . . . .
O21 O 0.1629(5) 0.41584(14) 0.46328(17) 0.0641(17) Uani 1 1 d . . . . .
O24 O 0.3751(5) 0.42295(13) 0.65128(18) 0.0675(19) Uani 1 1 d . . . . .
O25 O 0.3919(4) 0.28980(12) 0.7247(2) 0.0635(18) Uani 1 1 d . . . . .
O26 O 0.5274(7) 0.40424(15) 0.8265(2) 0.090(3) Uani 1 1 d . . . . .
O28 O 0.6578(5) 0.57163(14) 0.8660(2) 0.0659(17) Uani 1 1 d . . . . .
O27 O 0.6441(6) 0.54287(15) 0.9193(2) 0.079(2) Uani 1 1 d . . . . .
N15 N 0.4596(4) 0.12596(14) 0.13651(17) 0.0408(13) Uani 1 1 d . . . . .
H15 H 0.492818 0.110625 0.146769 0.049 Uiso 1 1 calc R . . . .
N14 N 0.5332(5) 0.06543(15) 0.3081(2) 0.0517(16) Uani 1 1 d . . . . .
H14 H 0.530290 0.081089 0.324798 0.062 Uiso 1 1 calc R . . . .
N13 N 0.4071(5) 0.21096(14) 0.28951(19) 0.0459(15) Uani 1 1 d . . . . .
H13 H 0.433183 0.215650 0.267569 0.055 Uiso 1 1 calc R . . . .
N10 N 0.0724(10) 0.3082(3) 0.4646(4) 0.1178(11) Uani 1 1 d . U . . .
N9 N -0.0264(6) 0.4577(2) 0.4476(2) 0.064(2) Uani 1 1 d . U . . .
N17 N 0.3823(6) 0.37529(16) 0.6236(2) 0.059(2) Uani 1 1 d . . . . .
H17 H 0.403987 0.356396 0.627627 0.071 Uiso 1 1 calc R . . . .
N19 N 0.5374(5) 0.44353(15) 0.7829(2) 0.0546(18) Uani 1 1 d . . . . .
H19 H 0.530396 0.448339 0.757576 0.066 Uiso 1 1 calc R . . . .
N18 N 0.4794(5) 0.29473(15) 0.7818(2) 0.0502(17) Uani 1 1 d . . . . .
H18 H 0.514345 0.307521 0.796131 0.060 Uiso 1 1 calc R . . . .
N8 N 0.2437(6) 0.57805(15) 0.2817(2) 0.0565(18) Uani 1 1 d . . . . .
H8 H 0.242445 0.578380 0.255701 0.068 Uiso 1 1 calc R . . . .
N7 N 0.2662(5) 0.64399(19) 0.1488(2) 0.0563(19) Uani 1 1 d . . . . .
H7 H 0.218152 0.636803 0.160028 0.068 Uiso 1 1 calc R . . . .
N6 N 0.2395(5) 0.72177(15) 0.3239(2) 0.0487(16) Uani 1 1 d . . . . .
H6 H 0.211621 0.704385 0.329690 0.058 Uiso 1 1 calc R . . . .
N1 N 0.3091(8) 0.9046(3) 0.4344(4) 0.0954(8) Uani 1 1 d . U . . .
N3 N 0.2165(5) 0.88188(16) 0.67842(19) 0.0524(17) Uani 1 1 d . . . . .
H3 H 0.219436 0.899929 0.690740 0.063 Uiso 1 1 calc R . . . .
N4 N 0.2928(6) 0.94655(15) 0.8078(3) 0.070(3) Uani 1 1 d . . . . .
H4 H 0.249724 0.943925 0.788957 0.085 Uiso 1 1 calc R . . . .
N5 N 0.2779(5) 0.78269(14) 0.8191(2) 0.0549(19) Uani 1 1 d . . . . .
H5 H 0.234714 0.786284 0.800561 0.066 Uiso 1 1 calc R . . . .
C53 C 0.3019(5) 0.71989(18) 0.2962(2) 0.0451(17) Uani 1 1 d . . . . .
C1 C 0.2716(6) 0.65949(19) 0.8808(3) 0.052(2) Uani 1 1 d . . . . .
C158 C 0.0614(8) 0.1999(3) -0.1244(4) 0.144 Uiso 1 1 d . U . B 1
H158 H 0.012013 0.214067 -0.127880 0.173 Uiso 1 1 calc R . . B 1
C157 C 0.0646(8) 0.1737(3) -0.1483(4) 0.144 Uiso 1 1 d DG U . . .
C156 C 0.1368(10) 0.1530(3) -0.1433(4) 0.144 Uiso 1 1 d G U . B 1
H156 H 0.138967 0.135033 -0.159607 0.173 Uiso 1 1 calc R . . B 1
N16 N 0.2057(7) 0.1585(3) -0.1143(4) 0.144 Uiso 1 1 d G U . B 1
C160 C 0.2025(8) 0.1848(3) -0.0905(3) 0.144 Uiso 1 1 d G U . B 1
H160 H 0.249671 0.188595 -0.070675 0.173 Uiso 1 1 calc R . . B 1
C159 C 0.1303(10) 0.2055(3) -0.0955(4) 0.144 Uiso 1 1 d DG U . B 1
C162 C -0.0136(11) 0.1660(5) -0.1790(5) 0.144 Uiso 1 1 d D U . C 1
H16A H -0.069844 0.175547 -0.170784 0.216 Uiso 1 1 calc GR . . C 1
H16B H -0.021392 0.143394 -0.180754 0.216 Uiso 1 1 calc GR . . C 1
H16C H 0.000652 0.174251 -0.204888 0.216 Uiso 1 1 calc GR . . C 1
C144 C 0.4675(6) 0.11007(19) 0.2191(2) 0.051(2) Uani 1 1 d . . . . .
H144 H 0.475177 0.093618 0.200843 0.061 Uiso 1 1 calc R . . . .
C155 C 0.4209(12) 0.1769(3) -0.1499(4) 0.0987(19) Uani 1 1 d . . . . .
C154 C 0.4145(8) 0.12737(17) -0.0317(2) 0.057(2) Uani 1 1 d . . . . .
C151 C 0.4269(7) 0.12813(18) 0.0129(2) 0.052(2) Uani 1 1 d . . . . .
C150 C 0.3529(9) 0.1299(3) 0.0355(3) 0.085(4) Uani 1 1 d . . . . .
H150 H 0.293947 0.131573 0.022775 0.102 Uiso 1 1 calc R . . . .
C149 C 0.3625(7) 0.1292(3) 0.0761(3) 0.069(3) Uani 1 1 d . . . . .
H149 H 0.310373 0.129862 0.091277 0.083 Uiso 1 1 calc R . . . .
C148 C 0.4475(6) 0.12766(17) 0.0948(2) 0.0437(17) Uani 1 1 d . . . . .
C153 C 0.5222(7) 0.1253(2) 0.0725(2) 0.060(2) Uani 1 1 d . . . . .
H153 H 0.581472 0.123547 0.084934 0.071 Uiso 1 1 calc R . . . .
C152 C 0.5094(7) 0.1256(2) 0.0313(3) 0.062(2) Uani 1 1 d . . . . .
H152 H 0.560811 0.123841 0.015885 0.074 Uiso 1 1 calc R . . . .
C147 C 0.4238(6) 0.14618(17) 0.1615(2) 0.0436(16) Uani 1 1 d . . . . .
C143 C 0.4433(6) 0.13924(18) 0.2048(2) 0.0457(18) Uani 1 1 d . . . . .
C142 C 0.4302(6) 0.16296(17) 0.2312(2) 0.0450(17) Uani 1 1 d . . . . .
H142 H 0.413871 0.183146 0.221742 0.054 Uiso 1 1 calc R . . . .
C141 C 0.4410(5) 0.15733(17) 0.2722(2) 0.0407(16) Uani 1 1 d . . . . .
C146 C 0.4662(5) 0.12786(17) 0.2854(2) 0.0437(16) Uani 1 1 d . . . . .
H146 H 0.473512 0.124010 0.313068 0.052 Uiso 1 1 calc R . . . .
C145 C 0.4808(6) 0.10403(18) 0.2593(2) 0.0495(19) Uani 1 1 d . . . . .
C163 C 0.5085(8) 0.0716(2) 0.2700(2) 0.062(3) Uani 1 1 d . . . . .
C164 C 0.5630(6) 0.03690(19) 0.3244(2) 0.0519(19) Uani 1 1 d . . . . .
C165 C 0.5935(6) 0.0368(2) 0.3647(3) 0.057(2) Uani 1 1 d . . . . .
H165 H 0.592576 0.055483 0.379805 0.069 Uiso 1 1 calc R . . . .
C166 C 0.6249(7) 0.0093(2) 0.3821(3) 0.059(2) Uani 1 1 d . . . . .
H166 H 0.644765 0.009445 0.409336 0.071 Uiso 1 1 calc R . . . .
C167 C 0.6282(6) -0.0180(2) 0.3612(3) 0.056(2) Uani 1 1 d . . . . .
C168 C 0.5961(10) -0.0179(3) 0.3228(3) 0.086(4) Uani 1 1 d . . . . .
H168 H 0.594201 -0.036902 0.308407 0.103 Uiso 1 1 calc R . . . .
C169 C 0.5655(9) 0.0097(3) 0.3037(3) 0.084(4) Uani 1 1 d . . . . .
H169 H 0.546605 0.009334 0.276362 0.101 Uiso 1 1 calc R . . . .
C170 C 0.6648(7) -0.0474(2) 0.3803(3) 0.062(2) Uani 1 1 d . . . . .
C140 C 0.4165(6) 0.18102(17) 0.3020(2) 0.0435(16) Uani 1 1 d . . . . .
C137 C 0.3608(6) 0.23543(17) 0.3073(2) 0.0447(17) Uani 1 1 d . . . . .
C136 C 0.3355(7) 0.26006(19) 0.2836(3) 0.055(2) Uani 1 1 d . . . . .
H136 H 0.350859 0.260155 0.256699 0.066 Uiso 1 1 calc R . . . .
C135 C 0.2884(7) 0.2845(2) 0.2978(3) 0.064(2) Uani 1 1 d . . . . .
H135 H 0.271690 0.301410 0.280873 0.076 Uiso 1 1 calc R . . . .
C134 C 0.2647(6) 0.28492(19) 0.3369(3) 0.0508(19) Uani 1 1 d . . . . .
C139 C 0.2896(8) 0.2603(2) 0.3607(3) 0.065(3) Uani 1 1 d . . . . .
H139 H 0.273236 0.260236 0.387450 0.078 Uiso 1 1 calc R . . . .
C138 C 0.3387(8) 0.2351(2) 0.3465(3) 0.066(3) Uani 1 1 d . . . . .
H138 H 0.356334 0.218205 0.363398 0.080 Uiso 1 1 calc R . . . .
C133 C 0.2128(7) 0.3118(2) 0.3523(3) 0.064(2) Uani 1 1 d . . . . .
C101 C -0.0055(13) 0.3018(4) 0.4764(5) 0.1178(11) Uani 1 1 d . U . . .
H101 H -0.058419 0.306046 0.459938 0.141 Uiso 1 1 calc R . . . .
C100 C -0.0133(10) 0.2879(4) 0.5153(5) 0.1178(11) Uani 1 1 d D U . . .
C99 C 0.0542(12) 0.2823(4) 0.5347(6) 0.1178(11) Uani 1 1 d . U . . .
H99 H 0.046591 0.274736 0.560659 0.141 Uiso 1 1 calc R . . . .
C98 C 0.1381(13) 0.2854(4) 0.5246(5) 0.1178(11) Uani 1 1 d . U . . .
C97 C 0.1459(13) 0.3012(4) 0.4854(5) 0.1178(11) Uani 1 1 d . U . . .
H97 H 0.203714 0.305842 0.475940 0.141 Uiso 1 1 calc R . . . .
C103 C 0.2282(12) 0.2765(4) 0.5452(5) 0.1178(11) Uani 1 1 d . U . . .
H10A H 0.246490 0.292472 0.564787 0.177 Uiso 1 1 calc GR . . . .
H10B H 0.274252 0.274859 0.525630 0.177 Uiso 1 1 calc GR . . . .
H10C H 0.222162 0.256428 0.558548 0.177 Uiso 1 1 calc GR . . . .
C102 C -0.1109(9) 0.2829(4) 0.5277(5) 0.1178(11) Uani 1 1 d D U . . .
H10D H -0.154052 0.290406 0.506713 0.177 Uiso 1 1 calc GR . . . .
H10E H -0.119624 0.294438 0.552178 0.177 Uiso 1 1 calc GR . . . .
H10F H -0.121027 0.260665 0.532175 0.177 Uiso 1 1 calc GR . . . .
C104 C 0.2019(7) 0.3909(2) 0.4712(3) 0.058(2) Uani 1 1 d . . . . .
C105 C 0.2551(7) 0.3878(2) 0.5105(3) 0.057(2) Uani 1 1 d . . . . .
C106 C 0.2559(9) 0.4109(2) 0.5368(3) 0.082(4) Uani 1 1 d . . . . .
H106 H 0.227165 0.430016 0.529655 0.099 Uiso 1 1 calc R . . . .
C107 C 0.2977(10) 0.4077(2) 0.5744(3) 0.092(5) Uani 1 1 d . . . . .
H107 H 0.295608 0.424590 0.592487 0.111 Uiso 1 1 calc R . . . .
C108 C 0.3409(7) 0.38160(19) 0.5861(2) 0.056(2) Uani 1 1 d . . . . .
C109 C 0.3402(13) 0.3579(3) 0.5584(4) 0.125(7) Uani 1 1 d . . . . .
H109 H 0.368785 0.338603 0.565152 0.150 Uiso 1 1 calc R . . . .
C110 C 0.2990(14) 0.3619(3) 0.5218(4) 0.133(8) Uani 1 1 d . . . . .
H110 H 0.301625 0.345303 0.503324 0.160 Uiso 1 1 calc R . . . .
C111 C 0.3920(7) 0.39561(18) 0.6540(2) 0.053(2) Uani 1 1 d . . . . .
C112 C 0.4261(6) 0.38225(16) 0.6930(2) 0.0447(17) Uani 1 1 d . . . . .
C113 C 0.4566(6) 0.40348(17) 0.7225(2) 0.052(2) Uani 1 1 d . . . . .
H113 H 0.458460 0.425090 0.716648 0.062 Uiso 1 1 calc R . . . .
C114 C 0.4838(6) 0.39314(17) 0.7599(2) 0.0445(17) Uani 1 1 d . . . . .
C115 C 0.4791(6) 0.36138(16) 0.7689(2) 0.0459(18) Uani 1 1 d . . . . .
H115 H 0.497068 0.354317 0.794775 0.055 Uiso 1 1 calc R . . . .
C116 C 0.4486(5) 0.34034(16) 0.7404(2) 0.0427(17) Uani 1 1 d . . . . .
C117 C 0.4240(6) 0.35063(17) 0.7022(2) 0.049(2) Uani 1 1 d . . . . .
H117 H 0.405582 0.335974 0.682318 0.059 Uiso 1 1 calc R . . . .
C126 C 0.4383(6) 0.30623(17) 0.7477(2) 0.0475(19) Uani 1 1 d . . . . .
C127 C 0.4706(7) 0.26406(19) 0.7960(3) 0.062(3) Uani 1 1 d . . . . .
C128 C 0.5091(10) 0.2568(2) 0.8303(4) 0.095(5) Uani 1 1 d . . . . .
H128 H 0.547291 0.271745 0.843655 0.114 Uiso 1 1 calc R . . . .
C129 C 0.4965(10) 0.2280(3) 0.8483(4) 0.090(4) Uani 1 1 d . . . . .
H129 H 0.523743 0.224151 0.873947 0.108 Uiso 1 1 calc R . . . .
C130 C 0.4472(10) 0.2061(2) 0.8299(3) 0.081(4) Uani 1 1 d . . . . .
C131 C 0.4361(14) 0.2099(3) 0.7898(4) 0.087(4) Uani 0.75 1 d . . P D 1
H131 H 0.419483 0.192470 0.773710 0.104 Uiso 0.75 1 calc R . P D 1
C132 C 0.4482(15) 0.2383(3) 0.7723(4) 0.087(4) Uani 0.75 1 d . . P D 1
H132 H 0.441422 0.240383 0.744343 0.104 Uiso 0.75 1 calc R . P D 1
C118 C 0.5192(7) 0.41425(18) 0.7930(3) 0.054(2) Uani 1 1 d . . . . .
C119 C 0.5669(7) 0.46745(18) 0.8093(3) 0.054(2) Uani 1 1 d . . . . .
C120 C 0.5894(7) 0.4959(2) 0.7920(3) 0.059(2) Uani 1 1 d . . . . .
H120 H 0.585922 0.497991 0.764019 0.071 Uiso 1 1 calc R . . . .
C121 C 0.6164(7) 0.5209(2) 0.8155(3) 0.066(3) Uani 1 1 d . . . . .
H121 H 0.631884 0.540039 0.803654 0.079 Uiso 1 1 calc R . . . .
C122 C 0.6210(7) 0.5181(2) 0.8562(3) 0.063(2) Uani 1 1 d . . . . .
C123 C 0.6000(10) 0.4904(2) 0.8729(3) 0.084(4) Uani 1 1 d . . . . .
H123 H 0.603009 0.488558 0.900897 0.100 Uiso 1 1 calc R . . . .
C124 C 0.5736(10) 0.4643(2) 0.8492(3) 0.086(4) Uani 1 1 d . . . . .
H124 H 0.560902 0.444874 0.861130 0.103 Uiso 1 1 calc R . . . .
C125 C 0.6449(6) 0.5463(2) 0.8816(3) 0.063(2) Uani 1 1 d . . . . .
C76 C -0.0282(8) 0.4870(3) 0.4327(4) 0.078(3) Uani 1 1 d . U . . .
H76 H 0.005288 0.491183 0.410156 0.093 Uiso 1 1 calc R . . . .
C77 C -0.0769(9) 0.5113(3) 0.4488(4) 0.088(3) Uani 1 1 d . U . . .
C78 C -0.1248(10) 0.5038(4) 0.4813(4) 0.098(4) Uani 1 1 d . U . . .
H78 H -0.162145 0.519230 0.492262 0.118 Uiso 1 1 calc R . . . .
C79 C -0.1202(10) 0.4757(4) 0.4976(5) 0.097(4) Uani 1 1 d . U . . .
C80 C -0.0683(9) 0.4522(3) 0.4773(4) 0.088(3) Uani 1 1 d . U . . .
H80 H -0.066731 0.431590 0.487571 0.106 Uiso 1 1 calc R . . . .
C82 C -0.1669(16) 0.4649(6) 0.5349(7) 0.163(8) Uani 1 1 d . U . . .
H82A H -0.123765 0.466323 0.557985 0.245 Uiso 1 1 calc GR . . . .
H82B H -0.187272 0.443351 0.531378 0.245 Uiso 1 1 calc GR . . . .
H82C H -0.219333 0.478331 0.538934 0.245 Uiso 1 1 calc GR . . . .
C81 C -0.0634(14) 0.5435(5) 0.4327(6) 0.142(7) Uani 1 1 d . U . . .
H81A H -0.002123 0.545330 0.423330 0.213 Uiso 1 1 calc GR . . . .
H81B H -0.071276 0.558891 0.453680 0.213 Uiso 1 1 calc GR . . . .
H81C H -0.108216 0.547401 0.410697 0.213 Uiso 1 1 calc GR . . . .
C96B C -0.1916(10) 0.4038(7) 0.2405(10) 0.110(6) Uani 0.5 1 d D U P E 2
H96A H -0.212148 0.400978 0.212665 0.166 Uiso 0.5 1 calc GR . P E 2
H96B H -0.196269 0.425775 0.247697 0.166 Uiso 0.5 1 calc GR . P E 2
H96C H -0.229779 0.391292 0.257221 0.166 Uiso 0.5 1 calc GR . P E 2
C83A C 0.3204(10) 0.3761(4) 0.2550(4) 0.096(3) Uani 0.5 1 d . U P F 1
H83A H 0.271477 0.362724 0.246891 0.115 Uiso 0.5 1 calc R . P F 1
N11A N 0.3204(10) 0.3915(4) 0.2911(4) 0.096(3) Uani 0.5 1 d G U P F 1
C87A C 0.3920(12) 0.4111(4) 0.3029(4) 0.096(3) Uani 0.5 1 d G U P F 1
H87A H 0.391995 0.421589 0.327578 0.115 Uiso 0.5 1 calc R . P F 1
C86A C 0.4636(11) 0.4153(4) 0.2785(5) 0.096(3) Uani 0.5 1 d DG U P F 1
C85A C 0.4636(10) 0.3999(4) 0.2424(4) 0.096(3) Uani 0.5 1 d G U P F 1
H85A H 0.512583 0.402736 0.225769 0.115 Uiso 0.5 1 calc R . P F 1
C84A C 0.3920(12) 0.3803(4) 0.2306(4) 0.096(3) Uani 0.5 1 d DG U P F 1
C89A C 0.388(2) 0.3635(6) 0.1904(5) 0.096(3) Uani 0.5 1 d D U P F 1
H89A H 0.338522 0.348415 0.189114 0.144 Uiso 0.5 1 calc GR . P F 1
H89B H 0.445958 0.352602 0.187288 0.144 Uiso 0.5 1 calc GR . P F 1
H89C H 0.378583 0.378783 0.169025 0.144 Uiso 0.5 1 calc GR . P F 1
C75 C 0.1518(10) 0.4618(2) 0.3478(4) 0.086(4) Uani 1 1 d . . . . .
C72 C 0.1739(9) 0.4927(2) 0.3315(3) 0.075(3) Uani 1 1 d . . . . .
C71 C 0.1590(9) 0.5196(2) 0.3508(3) 0.076(3) Uani 1 1 d . . . . .
H71 H 0.132742 0.518743 0.375697 0.091 Uiso 1 1 calc R . . . .
C70 C 0.1803(9) 0.5483(2) 0.3356(3) 0.073(3) Uani 1 1 d . . . . .
H70 H 0.168150 0.566771 0.349667 0.088 Uiso 1 1 calc R . . . .
C69 C 0.2194(8) 0.5498(2) 0.2998(3) 0.063(2) Uani 1 1 d . . . . .
C74 C 0.2340(10) 0.5230(2) 0.2792(4) 0.088(4) Uani 1 1 d . . . . .
H74 H 0.258823 0.524125 0.253944 0.106 Uiso 1 1 calc R . . . .
C73 C 0.2126(12) 0.4941(3) 0.2948(4) 0.103(5) Uani 1 1 d . . . . .
H73 H 0.224275 0.475502 0.280721 0.123 Uiso 1 1 calc R . . . .
C68 C 0.2686(7) 0.6045(2) 0.3008(3) 0.058(2) Uani 1 1 d . . . . .
C56 C 0.2835(6) 0.63276(18) 0.2761(2) 0.0452(17) Uani 1 1 d . . . . .
C57 C 0.2913(6) 0.63241(18) 0.2353(2) 0.0453(17) Uani 1 1 d . . . . .
H57 H 0.284673 0.613460 0.220913 0.054 Uiso 1 1 calc R . . . .
C58 C 0.3088(5) 0.66007(18) 0.2157(2) 0.0440(16) Uani 1 1 d . . . . .
C59 C 0.3155(5) 0.68786(17) 0.2359(2) 0.0402(15) Uani 1 1 d . . . . .
H59 H 0.329001 0.706453 0.222265 0.048 Uiso 1 1 calc R . . . .
C54 C 0.3025(5) 0.68885(17) 0.2761(2) 0.0431(16) Uani 1 1 d . . . . .
C55 C 0.2920(6) 0.66114(18) 0.2966(2) 0.0465(17) Uani 1 1 d . . . . .
H55 H 0.290638 0.661400 0.324589 0.056 Uiso 1 1 calc R . . . .
C60 C 0.3279(5) 0.65970(17) 0.1725(2) 0.0421(16) Uani 1 1 d . . . . .
C61 C 0.2711(6) 0.6380(2) 0.1083(2) 0.0495(19) Uani 1 1 d . . . . .
C62 C 0.1904(6) 0.6380(3) 0.0854(3) 0.075(3) Uani 1 1 d . . . . .
H62 H 0.134964 0.643361 0.096557 0.090 Uiso 1 1 calc R . . . .
C63 C 0.1916(6) 0.6297(3) 0.0452(3) 0.070(3) Uani 1 1 d . . . . .
H63 H 0.136670 0.629989 0.029043 0.083 Uiso 1 1 calc R . . . .
C64 C 0.2698(5) 0.62151(19) 0.0292(2) 0.0440(17) Uani 1 1 d . . . . .
C65 C 0.3503(6) 0.62186(19) 0.0525(2) 0.0465(17) Uani 1 1 d . . . . .
H65 H 0.405440 0.616406 0.041108 0.056 Uiso 1 1 calc R . . . .
C66 C 0.3514(5) 0.63009(19) 0.0922(2) 0.0452(17) Uani 1 1 d . . . . .
H66 H 0.406813 0.630230 0.107995 0.054 Uiso 1 1 calc R . . . .
C67 C 0.2702(6) 0.61351(18) -0.0142(2) 0.0471(18) Uani 1 1 d . . . . .
C50 C 0.2143(6) 0.74907(18) 0.3445(3) 0.0489(18) Uani 1 1 d . . . . .
C49 C 0.1379(6) 0.74696(18) 0.3663(3) 0.0520(19) Uani 1 1 d . . . . .
H49 H 0.105566 0.727895 0.367644 0.062 Uiso 1 1 calc R . . . .
C48 C 0.1095(6) 0.77303(19) 0.3860(2) 0.0496(18) Uani 1 1 d . . . . .
H48 H 0.057126 0.771562 0.400924 0.059 Uiso 1 1 calc R . . . .
C47 C 0.1543(5) 0.80090(18) 0.3849(2) 0.0441(16) Uani 1 1 d . . . . .
C52 C 0.2332(7) 0.8022(2) 0.3645(3) 0.062(2) Uani 1 1 d . . . . .
H52 H 0.267459 0.820923 0.364487 0.074 Uiso 1 1 calc R . . . .
C51 C 0.2621(7) 0.7765(2) 0.3443(3) 0.060(2) Uani 1 1 d . . . . .
H51 H 0.315580 0.777739 0.330062 0.072 Uiso 1 1 calc R . . . .
C46 C 0.1190(6) 0.82916(18) 0.4053(2) 0.0452(17) Uani 1 1 d . . . . .
C30 C 0.1072(7) 0.8847(2) 0.5136(2) 0.056(2) Uani 1 1 d . . . . .
C27 C 0.1360(6) 0.8845(2) 0.5570(2) 0.0520(19) Uani 1 1 d . . . . .
C28 C 0.1926(8) 0.9064(2) 0.5739(3) 0.069(3) Uani 1 1 d . . . . .
H28 H 0.215330 0.922523 0.558014 0.083 Uiso 1 1 calc R . . . .
C29 C 0.2175(8) 0.9056(2) 0.6139(3) 0.074(3) Uani 1 1 d . . . . .
H29 H 0.255426 0.921431 0.625393 0.088 Uiso 1 1 calc R . . . .
C24 C 0.1875(7) 0.8818(2) 0.6374(2) 0.056(2) Uani 1 1 d . . . . .
C25 C 0.1270(7) 0.8604(2) 0.6213(3) 0.060(2) Uani 1 1 d . . . . .
H25 H 0.102715 0.844693 0.637430 0.072 Uiso 1 1 calc R . . . .
C26 C 0.1016(6) 0.8618(2) 0.5813(3) 0.061(2) Uani 1 1 d . . . . .
H26 H 0.059774 0.846910 0.570209 0.073 Uiso 1 1 calc R . . . .
C23 C 0.2390(8) 0.8568(2) 0.6990(3) 0.063(2) Uani 1 1 d . . . . .
C11 C 0.2694(6) 0.86118(18) 0.7420(2) 0.0482(18) Uani 1 1 d . . . . .
C12 C 0.2858(6) 0.88993(18) 0.7599(2) 0.051(2) Uani 1 1 d . . . . .
H12 H 0.277139 0.908537 0.744972 0.062 Uiso 1 1 calc R . . . .
C13 C 0.3152(6) 0.89138(17) 0.7999(2) 0.0466(18) Uani 1 1 d . . . . .
C14 C 0.3296(6) 0.86442(18) 0.8211(3) 0.051(2) Uani 1 1 d . . . . .
H14A H 0.350319 0.865665 0.848197 0.062 Uiso 1 1 calc R . . . .
C9 C 0.3148(5) 0.83523(16) 0.8039(2) 0.0461(18) Uani 1 1 d . . . . .
C10 C 0.2851(6) 0.83416(18) 0.7639(3) 0.054(2) Uani 1 1 d . . . . .
H10 H 0.275439 0.814514 0.751461 0.064 Uiso 1 1 calc R . . . .
C15 C 0.3406(5) 0.92122(16) 0.8197(2) 0.0417(16) Uani 1 1 d . . . . .
C21 C 0.2309(8) 0.9932(2) 0.8352(5) 0.091(4) Uani 1 1 d . . . . .
H21 H 0.173721 0.983020 0.835494 0.109 Uiso 1 1 calc R . . . .
C20 C 0.2398(8) 1.0240(2) 0.8470(4) 0.090(4) Uani 1 1 d . . . . .
H20 H 0.187612 1.035483 0.853468 0.109 Uiso 1 1 calc R . . . .
C19 C 0.3243(7) 1.03827(18) 0.8494(3) 0.058(2) Uani 1 1 d . . . . .
C18 C 0.3971(7) 1.0219(2) 0.8379(3) 0.061(2) Uani 1 1 d . . . . .
H18A H 0.454979 1.031616 0.838754 0.073 Uiso 1 1 calc R . . . .
C17 C 0.3893(7) 0.99117(19) 0.8248(3) 0.060(2) Uani 1 1 d . . . . .
H17A H 0.441146 0.980059 0.817182 0.072 Uiso 1 1 calc R . . . .
C16 C 0.3058(7) 0.97732(18) 0.8231(3) 0.067(3) Uani 1 1 d . . . . .
C22 C 0.3316(7) 1.0708(2) 0.8627(3) 0.059(2) Uani 1 1 d . . . . .
C8 C 0.3345(6) 0.80675(18) 0.8284(3) 0.056(2) Uani 1 1 d . . . . .
C5 C 0.2803(6) 0.75251(17) 0.8356(3) 0.056(2) Uani 1 1 d . . . . .
C6 C 0.3541(6) 0.74090(19) 0.8585(3) 0.054(2) Uani 1 1 d . . . . .
H6A H 0.406147 0.753517 0.864223 0.065 Uiso 1 1 calc R . . . .
C7 C 0.3510(6) 0.7110(2) 0.8729(3) 0.055(2) Uani 1 1 d . . . . .
H7A H 0.401330 0.703170 0.888732 0.066 Uiso 1 1 calc R . . . .
C2 C 0.2767(6) 0.69208(19) 0.8649(3) 0.057(2) Uani 1 1 d . . . . .
C3 C 0.2051(8) 0.7037(2) 0.8417(4) 0.092(5) Uani 1 1 d . . . . .
H3A H 0.154663 0.690735 0.834568 0.110 Uiso 1 1 calc R . . . .
C4 C 0.2057(7) 0.7339(2) 0.8286(4) 0.087(4) Uani 1 1 d . . . . .
H4A H 0.153401 0.742143 0.814568 0.104 Uiso 1 1 calc R . . . .
C36 C 0.3482(10) 0.9323(4) 0.4433(4) 0.0954(8) Uani 1 1 d . U . . .
H36 H 0.310695 0.950078 0.446191 0.114 Uiso 1 1 calc R . . . .
C35 C 0.4410(10) 0.9356(4) 0.4484(4) 0.0954(8) Uani 1 1 d . U . . .
C34 C 0.4938(10) 0.9110(3) 0.4410(4) 0.0954(8) Uani 1 1 d . U . . .
H34 H 0.558028 0.912958 0.443585 0.114 Uiso 1 1 calc R . . . .
C33 C 0.4547(10) 0.8829(3) 0.4297(4) 0.0954(8) Uani 1 1 d . U . . .
C32 C 0.3625(10) 0.8818(3) 0.4269(4) 0.0954(8) Uani 1 1 d . U . . .
H32 H 0.334981 0.862629 0.418857 0.114 Uiso 1 1 calc R . . . .
C37 C 0.4830(10) 0.9680(3) 0.4587(4) 0.0954(8) Uani 1 1 d . U . . .
H37A H 0.518797 0.975076 0.436993 0.103 Uiso 1 1 calc GR . . . .
H37B H 0.522271 0.966370 0.483043 0.103 Uiso 1 1 calc GR . . . .
H37C H 0.434257 0.982987 0.462738 0.103 Uiso 1 1 calc GR . . . .
C31A C -0.0456(8) 0.9131(3) 0.3832(4) 0.063(2) Uani 0.7 1 d . . P A 1
H31A H -0.007767 0.921228 0.363931 0.075 Uiso 0.7 1 calc R . P A 1
N2A N -0.0847(9) 0.8165(3) 0.4878(3) 0.075(2) Uani 0.5 1 d . U P G 1
C43A C -0.1717(7) 0.8087(3) 0.4981(4) 0.075(2) Uani 0.5 1 d G U P G 1
H43A H -0.223063 0.816784 0.483165 0.090 Uiso 0.5 1 calc R . P G 1
C42A C -0.1835(7) 0.7892(4) 0.5301(4) 0.075(2) Uani 0.5 1 d DG U P G 1
C41A C -0.1083(9) 0.7775(3) 0.5519(4) 0.075(2) Uani 0.5 1 d G U P G 1
H41A H -0.116375 0.764137 0.573842 0.090 Uiso 0.5 1 calc R . P G 1
C40A C -0.0213(8) 0.7852(3) 0.5417(4) 0.075(2) Uani 0.5 1 d DG U P G 1
C39A C -0.0095(7) 0.8047(3) 0.5096(4) 0.075(2) Uani 0.5 1 d G U P G 1
H39A H 0.049939 0.810046 0.502635 0.090 Uiso 0.5 1 calc R . P G 1
C45A C 0.0626(11) 0.7736(5) 0.5667(6) 0.075(2) Uani 0.5 1 d D U P G 1
H45A H 0.081611 0.789546 0.586226 0.113 Uiso 0.5 1 calc GR . P G 1
H45B H 0.112218 0.769629 0.549343 0.113 Uiso 0.5 1 calc GR . P G 1
H45C H 0.047504 0.754389 0.580344 0.113 Uiso 0.5 1 calc GR . P G 1
C90A C 0.0840(15) 0.3551(4) 0.2557(6) 0.111(5) Uani 0.5 1 d . U P F 1
H90A H 0.079171 0.337783 0.272914 0.134 Uiso 0.5 1 calc R . P F 1
C91A C 0.0646(16) 0.3517(4) 0.2153(6) 0.119(5) Uani 0.5 1 d DG U P F 1
C92A C 0.0717(16) 0.3770(5) 0.1902(4) 0.126(6) Uani 0.5 1 d G U P F 1
H92A H 0.058415 0.374688 0.162508 0.151 Uiso 0.5 1 calc R . P F 1
C93A C 0.0982(17) 0.4059(4) 0.2055(6) 0.122(5) Uani 0.5 1 d DG U P F 1
C94A C 0.1177(15) 0.4093(3) 0.2460(6) 0.112(5) Uani 0.5 1 d G U P F 1
H94A H 0.135818 0.429038 0.256467 0.134 Uiso 0.5 1 calc R . P F 1
N12A N 0.1106(13) 0.3840(4) 0.2711(4) 0.103(5) Uani 0.5 1 d G U P F 1
C44A C -0.2831(11) 0.7844(11) 0.5399(13) 0.164(16) Uani 0.5 1 d D U P G 1
H44A H -0.322090 0.798624 0.523926 0.163 Uiso 0.5 1 calc GR . P G 1
H44B H -0.289544 0.788552 0.568050 0.163 Uiso 0.5 1 calc GR . P G 1
H44C H -0.301050 0.762832 0.533900 0.163 Uiso 0.5 1 calc GR . P G 1
C88A C 0.5366(16) 0.4389(6) 0.2931(7) 0.096(3) Uani 0.5 1 d D U P F 1
H88A H 0.510976 0.459997 0.291567 0.144 Uiso 0.5 1 calc GR . P F 1
H88B H 0.588377 0.437671 0.276317 0.144 Uiso 0.5 1 calc GR . P F 1
H88C H 0.556763 0.434241 0.320526 0.144 Uiso 0.5 1 calc GR . P F 1
N11B N 0.2357(14) 0.3935(5) 0.2688(5) 0.111(5) Uani 0.5 1 d . U P F 2
C87B C 0.3001(13) 0.3718(5) 0.2585(6) 0.116(6) Uani 0.5 1 d G U P F 2
H87B H 0.332883 0.360174 0.278459 0.139 Uiso 0.5 1 calc R . P F 2
C86B C 0.3167(14) 0.3672(5) 0.2189(7) 0.121(5) Uani 0.5 1 d DG U P F 2
C85B C 0.2688(16) 0.3842(5) 0.1896(5) 0.121(5) Uani 0.5 1 d G U P F 2
H85B H 0.280082 0.381056 0.162557 0.146 Uiso 0.5 1 calc R . P F 2
C84B C 0.2043(15) 0.4059(5) 0.1999(5) 0.116(5) Uani 0.5 1 d DG U P F 2
C83B C 0.1878(13) 0.4105(4) 0.2395(6) 0.116(5) Uani 0.5 1 d G U P F 2
H83B H 0.143759 0.425341 0.246539 0.139 Uiso 0.5 1 calc R . P F 2
C94B C 0.0542(10) 0.3526(4) 0.2577(5) 0.093(5) Uani 0.5 1 d . U P E 2
H94B H 0.104264 0.338774 0.261373 0.111 Uiso 0.5 1 calc R . P E 2
C93B C -0.0038(13) 0.3503(4) 0.2239(5) 0.097(5) Uani 0.5 1 d DG U P E 2
C92B C -0.0770(11) 0.3705(4) 0.2185(4) 0.098(5) Uani 0.5 1 d G U P E 2
H92B H -0.116724 0.368969 0.195387 0.118 Uiso 0.5 1 calc R . P E 2
C91B C -0.0922(10) 0.3931(4) 0.2468(5) 0.093(4) Uani 0.5 1 d DG U P E 2
C90B C -0.0341(11) 0.3954(3) 0.2806(5) 0.089(4) Uani 0.5 1 d G U P E 2
H90B H -0.044464 0.410772 0.299948 0.106 Uiso 0.5 1 calc R . P E 2
N12B N 0.0391(10) 0.3751(4) 0.2860(4) 0.088(4) Uani 0.5 1 d G U P E 2
N2B N -0.1254(9) 0.8182(3) 0.4808(4) 0.099(3) Uani 0.5 1 d . U P G 2
C43B C -0.2168(9) 0.8122(3) 0.4718(4) 0.099(3) Uani 0.5 1 d G U P G 2
H43B H -0.246710 0.821277 0.448939 0.119 Uiso 0.5 1 calc R . P G 2
C42B C -0.2645(8) 0.7929(3) 0.4961(4) 0.099(3) Uani 0.5 1 d DG U P G 2
C41B C -0.2207(10) 0.7796(4) 0.5295(4) 0.099(3) Uani 0.5 1 d G U P G 2
H41B H -0.253286 0.766372 0.546136 0.119 Uiso 0.5 1 calc R . P G 2
C40B C -0.1293(10) 0.7856(4) 0.5385(4) 0.099(3) Uani 0.5 1 d DG U P G 2
C39B C -0.0816(8) 0.8049(3) 0.5142(4) 0.099(3) Uani 0.5 1 d G U P G 2
H39B H -0.019082 0.809068 0.520385 0.119 Uiso 0.5 1 calc R . P G 2
C45B C -0.0753(18) 0.7751(7) 0.5766(6) 0.099(3) Uani 0.5 1 d D U P G 2
H45D H -0.095786 0.786904 0.599207 0.149 Uiso 0.5 1 calc GR . P G 2
H45E H -0.010462 0.778942 0.573961 0.149 Uiso 0.5 1 calc GR . P G 2
H45F H -0.085309 0.752848 0.580847 0.149 Uiso 0.5 1 calc GR . P G 2
C44B C -0.3658(8) 0.7862(4) 0.4861(6) 0.099(3) Uani 0.5 1 d D U P G 2
H44D H -0.394427 0.804588 0.473546 0.149 Uiso 0.5 1 calc GR . P G 2
H44E H -0.395586 0.781270 0.510399 0.149 Uiso 0.5 1 calc GR . P G 2
H44F H -0.371776 0.768488 0.467825 0.149 Uiso 0.5 1 calc GR . P G 2
N20 N 0.5221(8) 0.6837(3) 0.3779(3) 0.135(2) Uani 1 1 d . U . . .
C180 C 0.5488(7) 0.7148(3) 0.3782(4) 0.135(2) Uani 1 1 d G U . . .
H180 H 0.604196 0.720586 0.367319 0.162 Uiso 1 1 calc R . . . .
C181 C 0.4944(9) 0.7373(2) 0.3944(4) 0.135(2) Uani 1 1 d DG U . . .
C182 C 0.4134(8) 0.7288(3) 0.4103(4) 0.135(2) Uani 1 1 d G U . . .
H182 H 0.376219 0.744156 0.421381 0.162 Uiso 1 1 calc R . . . .
C183 C 0.3867(7) 0.6977(3) 0.4101(4) 0.135(2) Uani 1 1 d DG U . . .
C184 C 0.4411(8) 0.6752(2) 0.3939(4) 0.135(2) Uani 1 1 d G U . . .
H184 H 0.422823 0.653990 0.393683 0.162 Uiso 1 1 calc R . . . .
C186 C 0.491(3) 0.7697(5) 0.3750(11) 0.135(2) Uani 0.5 1 d D U P H 1
H18B H 0.551521 0.778891 0.376352 0.203 Uiso 0.5 1 calc GR . P H 1
H18C H 0.449476 0.783138 0.388998 0.203 Uiso 0.5 1 calc GR . P H 1
H18D H 0.468375 0.767765 0.347205 0.203 Uiso 0.5 1 calc GR . P H 1
C185 C 0.2925(8) 0.6898(5) 0.4244(6) 0.135(2) Uani 1 1 d D U . . .
H18E H 0.288059 0.697386 0.451533 0.203 Uiso 1 1 calc GR . . . .
H18F H 0.283840 0.667133 0.423879 0.203 Uiso 1 1 calc GR . . . .
H18G H 0.245475 0.699673 0.407006 0.203 Uiso 1 1 calc GR . . . .
O41 O 0.4728(7) 0.5277(2) 0.2985(3) 0.047(2) Uani 0.5 1 d D U P . .
N23 N 0.4283(13) 0.5255(4) 0.3625(4) 0.079(5) Uani 0.5 1 d D U P . .
C174 C 0.442(3) 0.4922(4) 0.3666(12) 0.136(12) Uani 0.5 1 d D U P . .
H17B H 0.505340 0.488067 0.375427 0.204 Uiso 0.5 1 calc GR . P . .
H17C H 0.427986 0.482036 0.341087 0.204 Uiso 0.5 1 calc GR . P . .
H17D H 0.401894 0.484031 0.386243 0.204 Uiso 0.5 1 calc GR . P . .
C175 C 0.406(3) 0.5441(8) 0.3963(8) 0.143(13) Uani 0.5 1 d D U P . .
H17E H 0.358680 0.533611 0.410425 0.215 Uiso 0.5 1 calc GR . P . .
H17F H 0.384297 0.564582 0.387284 0.215 Uiso 0.5 1 calc GR . P . .
H17G H 0.460436 0.546644 0.414174 0.215 Uiso 0.5 1 calc GR . P . .
C176 C 0.4438(11) 0.5397(3) 0.3283(3) 0.055(4) Uani 0.5 1 d D U P . .
H176 H 0.431049 0.561353 0.326869 0.066 Uiso 0.5 1 calc R . P . .
O42 O 0.7038(6) 0.55496(19) 0.2081(2) 0.084(2) Uani 1 1 d D U . . .
N22 N 0.6669(7) 0.5048(2) 0.1953(3) 0.081(3) Uani 1 1 d D U . . .
C178 C 0.6837(14) 0.4974(5) 0.2369(3) 0.144(7) Uani 1 1 d D U . . .
H17H H 0.715378 0.514821 0.250399 0.215 Uiso 1 1 calc GR . . . .
H17I H 0.721324 0.478623 0.239647 0.215 Uiso 1 1 calc GR . . . .
H17J H 0.625783 0.493754 0.248906 0.215 Uiso 1 1 calc GR . . . .
C179 C 0.6793(10) 0.53440(19) 0.1846(3) 0.098(4) Uani 1 1 d D U . . .
H179 H 0.668591 0.539775 0.157477 0.118 Uiso 1 1 calc R . . . .
C96A C 0.037(3) 0.3177(4) 0.2062(12) 0.123(7) Uani 0.5 1 d D U P F 1
H96D H 0.072593 0.303730 0.224109 0.185 Uiso 0.5 1 calc GR . P F 1
H96E H 0.049744 0.312762 0.178720 0.185 Uiso 0.5 1 calc GR . P F 1
H96F H -0.027503 0.314944 0.209840 0.185 Uiso 0.5 1 calc GR . P F 1
C95B C 0.024(3) 0.3302(8) 0.1889(8) 0.142(14) Uani 0.5 1 d D U P E 2
H95A H 0.087925 0.333587 0.184545 0.157 Uiso 0.5 1 calc GR . P E 2
H95B H -0.013329 0.335933 0.165004 0.157 Uiso 0.5 1 calc GR . P E 2
H95C H 0.013769 0.308143 0.194925 0.157 Uiso 0.5 1 calc GR . P E 2
C89B C 0.155(2) 0.4300(7) 0.1725(9) 0.124(7) Uani 0.5 1 d D U P F 2
H89D H 0.199311 0.439667 0.155671 0.103 Uiso 0.5 1 calc GR . P F 2
H89E H 0.127914 0.446017 0.188527 0.103 Uiso 0.5 1 calc GR . P F 2
H89F H 0.107989 0.419581 0.155828 0.103 Uiso 0.5 1 calc GR . P F 2
C95A C 0.094(3) 0.4308(7) 0.1727(9) 0.136(7) Uani 0.5 1 d D U P F 1
H95D H 0.093601 0.420592 0.146776 0.204 Uiso 0.5 1 calc GR . P F 1
H95E H 0.146442 0.444552 0.176135 0.204 Uiso 0.5 1 calc GR . P F 1
H95F H 0.037910 0.443004 0.174296 0.204 Uiso 0.5 1 calc GR . P F 1
O40 O 0.2125(6) 0.5669(2) 0.1969(3) 0.087(2) Uani 1 1 d D U . . .
N21 N 0.1756(11) 0.5383(3) 0.1428(4) 0.130(3) Uani 1 1 d D U . . .
C173 C 0.1847(12) 0.5423(3) 0.1821(4) 0.124(3) Uani 1 1 d D U . . .
H173 H 0.169366 0.525643 0.199024 0.149 Uiso 1 1 calc R . . . .
C171 C 0.1408(13) 0.5080(3) 0.1306(6) 0.141(4) Uani 1 1 d D U . . .
H17N H 0.175018 0.491726 0.145226 0.212 Uiso 1 1 calc GR . . . .
H17O H 0.147228 0.505299 0.102150 0.212 Uiso 1 1 calc GR . . . .
H17P H 0.076479 0.506564 0.136154 0.212 Uiso 1 1 calc GR . . . .
C161 C 0.1294(14) 0.2348(3) -0.0694(5) 0.144 Uiso 1 1 d D U . B 1
H16D H 0.117678 0.253182 -0.086098 0.216 Uiso 1 1 calc GR . . B 1
H16E H 0.188288 0.237087 -0.054675 0.216 Uiso 1 1 calc GR . . B 1
H16F H 0.081474 0.232890 -0.050647 0.216 Uiso 1 1 calc GR . . B 1
O20B O 0.1984(17) 0.4381(4) 0.3316(7) 0.097(6) Uani 0.5 1 d . . P F 2
O20A O 0.1339(17) 0.4394(4) 0.3226(7) 0.097(6) Uani 0.5 1 d . . P F 1
C177 C 0.6363(12) 0.4809(3) 0.1673(5) 0.125(6) Uani 1 1 d D U . I 1
H17K H 0.676333 0.462777 0.170223 0.188 Uiso 1 1 calc GR . . I 1
H17L H 0.637766 0.489130 0.140301 0.188 Uiso 1 1 calc GR . . I 1
H17M H 0.574092 0.474800 0.172363 0.188 Uiso 1 1 calc GR . . I 1
O38 O 0.3748(8) 0.15694(17) -0.1688(2) 0.0987(19) Uani 1 1 d . . . J 1
C31B C -0.0448(19) 0.9310(8) 0.4145(10) 0.063(2) Uani 0.3 1 d . . P A 2
H31B H -0.012124 0.948943 0.423636 0.075 Uiso 0.3 1 calc R . P A 2
O11B O -0.1202(13) 0.9320(6) 0.4028(7) 0.063(2) Uani 0.3 1 d . . P A 2
C38 C 0.5130(10) 0.8537(3) 0.4220(4) 0.0954(8) Uani 1 1 d . U . K 2
H38A H 0.525214 0.852705 0.393899 0.143 Uiso 1 1 calc GR . . K 2
H38B H 0.480093 0.834974 0.429383 0.143 Uiso 1 1 calc GR . . K 2
H38C H 0.570569 0.855016 0.437961 0.143 Uiso 1 1 calc GR . . K 2
C1A C 0.374(4) 0.2479(10) 0.7858(13) 0.087(4) Uani 0.25 1 d . . P D 2
H1AA H 0.325977 0.262851 0.792088 0.104 Uiso 0.25 1 calc R . P D 2
H1AB H 0.368044 0.243994 0.756961 0.104 Uiso 0.25 1 calc R . P D 2
C1B C 0.357(4) 0.2197(9) 0.8054(13) 0.087(4) Uani 0.25 1 d . . P D 2
H1BA H 0.335149 0.204004 0.785550 0.104 Uiso 0.25 1 calc R . P D 2
H1BB H 0.308651 0.222991 0.823870 0.104 Uiso 0.25 1 calc R . P D 2
C172 C 0.1810(15) 0.5623(4) 0.1130(5) 0.155(5) Uani 1 1 d D U . . .
H17Q H 0.121282 0.572008 0.108084 0.232 Uiso 1 1 calc GR . . . .
H17R H 0.200201 0.553006 0.088359 0.232 Uiso 1 1 calc GR . . . .
H17S H 0.225206 0.578113 0.122219 0.232 Uiso 1 1 calc GR . . . .
C88B C 0.389(2) 0.3438(7) 0.2066(12) 0.134(7) Uani 0.5 1 d D U P F 2
H88D H 0.439792 0.355114 0.195972 0.200 Uiso 0.5 1 calc GR . P F 2
H88E H 0.362062 0.329808 0.186182 0.200 Uiso 0.5 1 calc GR . P F 2
H88F H 0.410823 0.331596 0.229660 0.200 Uiso 0.5 1 calc GR . P F 2
C1C C 0.537(2) 0.7681(5) 0.4095(11) 0.135(2) Uani 0.5 1 d D U P H 2
H1CA H 0.529582 0.770100 0.437965 0.203 Uiso 0.5 1 calc GR . P H 2
H1CB H 0.506497 0.785594 0.395541 0.203 Uiso 0.5 1 calc GR . P H 2
H1CC H 0.601662 0.768361 0.404533 0.203 Uiso 0.5 1 calc GR . P H 2

loop_
_atom_site_aniso_label
_atom_site_aniso_U_11
_atom_site_aniso_U_22
_atom_site_aniso_U_33
_atom_site_aniso_U_23
_atom_site_aniso_U_13
_atom_site_aniso_U_12
Cd7 0.1118(6) 0.0298(3) 0.0442(3) 0.0006(2) -0.0210(3) -0.0061(3)
Cd5 0.1468(8) 0.0456(4) 0.0562(4) -0.0049(3) 0.0210(4) -0.0045(4)
Cd6 0.0937(5) 0.0311(3) 0.0343(3) -0.00025(19) 0.0008(3) 0.0125(3)
Cd4 0.0935(5) 0.0264(2) 0.0330(2) -0.00010(18) -0.0107(3) 0.0076(2)
Cd2 0.0375(2) 0.0303(2) 0.0338(2) 0.00030(17) -0.00525(18) 0.00176(18)
Cd1 0.0432(3) 0.0284(2) 0.0438(3) 0.00563(18) -0.0035(2) 0.00104(18)
Cd3 0.0471(3) 0.0331(2) 0.0395(3) 0.00660(19) -0.0066(2) 0.0082(2)
O39 0.170(6) 0.054(3) 0.069(3) 0.021(2) -0.022(3) -0.021(3)
O37 0.117(7) 0.088(5) 0.039(3) 0.002(3) -0.018(4) 0.007(5)
O36 0.121(6) 0.032(3) 0.029(3) -0.002(2) 0.000(3) -0.003(3)
O35 0.068(4) 0.042(3) 0.039(3) 0.008(2) 0.008(2) 0.023(3)
O32 0.247(12) 0.052(4) 0.042(4) -0.002(3) -0.011(5) 0.062(6)
O33 0.122(6) 0.054(4) 0.071(4) 0.013(3) -0.031(4) 0.035(4)
O34 0.112(6) 0.059(4) 0.059(4) 0.024(3) -0.007(4) 0.031(4)
O31 0.069(4) 0.042(3) 0.037(3) 0.004(2) 0.005(2) 0.016(3)
O30 0.104(5) 0.055(4) 0.059(4) -0.016(3) 0.006(4) 0.031(4)
O29 0.156(9) 0.059(4) 0.079(5) 0.000(4) 0.025(5) 0.051(5)
O23 0.078(4) 0.028(2) 0.034(2) 0.0006(19) -0.001(2) 0.009(2)
O22 0.114(6) 0.072(5) 0.057(4) -0.021(3) -0.031(4) 0.016(4)
O19 0.121(6) 0.038(3) 0.049(3) 0.008(3) 0.009(4) -0.004(3)
O18 0.160(8) 0.048(4) 0.047(4) -0.005(3) 0.011(4) -0.022(4)
O15 0.056(3) 0.041(3) 0.038(3) 0.005(2) -0.006(2) -0.011(2)
O17 0.039(3) 0.046(3) 0.045(3) 0.002(2) 0.012(2) -0.009(2)
O16 0.051(3) 0.075(4) 0.039(3) -0.022(3) -0.001(2) -0.009(3)
O14 0.070(4) 0.048(3) 0.063(4) -0.017(3) 0.023(3) -0.017(3)
O12 0.049(3) 0.037(3) 0.065(4) -0.012(2) 0.001(3) 0.003(2)
O13 0.048(3) 0.042(3) 0.061(3) -0.008(2) 0.014(3) 0.008(2)
O11A 0.038(3) 0.080(5) 0.069(4) 0.044(4) -0.001(3) 0.004(3)
O10 0.035(3) 0.053(3) 0.078(4) 0.039(3) 0.007(3) 0.008(2)
O8 0.061(4) 0.086(5) 0.041(3) -0.005(3) -0.030(3) -0.002(3)
O9 0.103(6) 0.099(5) 0.029(3) -0.001(3) -0.002(3) -0.016(4)
O7 0.283(15) 0.046(4) 0.067(5) -0.017(4) -0.067(7) 0.001(6)
O5 0.081(5) 0.049(4) 0.125(7) -0.031(4) -0.010(5) -0.014(4)
O6 0.087(4) 0.029(3) 0.051(3) -0.003(2) -0.019(3) -0.009(3)
O4 0.065(3) 0.034(3) 0.042(3) -0.006(2) -0.019(2) 0.002(2)
O3 0.130(7) 0.043(3) 0.140(7) 0.026(4) -0.104(6) -0.027(4)
O2 0.064(4) 0.065(4) 0.089(5) 0.037(4) -0.044(4) -0.019(3)
O1 0.073(4) 0.035(3) 0.098(5) 0.004(3) -0.034(4) -0.013(3)
O21 0.096(5) 0.051(3) 0.043(3) 0.008(3) -0.020(3) 0.000(3)
O24 0.113(6) 0.031(3) 0.054(3) 0.004(2) -0.031(4) 0.006(3)
O25 0.073(4) 0.031(3) 0.080(4) 0.003(3) -0.048(3) -0.009(3)
O26 0.162(8) 0.042(3) 0.058(4) 0.002(3) -0.052(5) -0.023(4)
O28 0.085(5) 0.038(3) 0.076(4) -0.022(3) 0.008(4) -0.008(3)
O27 0.109(6) 0.046(4) 0.079(5) -0.021(3) -0.016(4) -0.010(4)
N15 0.055(4) 0.037(3) 0.030(3) 0.004(2) 0.000(3) 0.012(3)
N14 0.073(5) 0.039(3) 0.042(3) 0.006(3) -0.005(3) 0.012(3)
N13 0.068(4) 0.030(3) 0.039(3) 0.003(2) 0.005(3) 0.010(3)
N10 0.1180(12) 0.1176(12) 0.1177(12) 0.0005(4) 0.0070(4) 0.0000(4)
N9 0.065(2) 0.063(2) 0.064(2) -0.0013(10) 0.0035(10) 0.0003(10)
N17 0.096(6) 0.037(3) 0.042(4) 0.000(3) -0.022(4) 0.014(3)
N19 0.076(5) 0.034(3) 0.051(4) -0.008(3) -0.017(3) -0.009(3)
N18 0.062(4) 0.036(3) 0.050(4) 0.015(3) -0.027(3) -0.012(3)
N8 0.084(5) 0.039(3) 0.048(4) -0.007(3) 0.018(4) -0.005(3)
N7 0.052(4) 0.078(5) 0.039(3) -0.022(3) 0.009(3) -0.027(4)
N6 0.059(4) 0.035(3) 0.054(4) -0.013(3) 0.016(3) -0.008(3)
N1 0.0950(8) 0.0952(8) 0.0959(8) -0.0006(4) 0.0055(4) 0.0001(4)
N3 0.076(5) 0.043(3) 0.036(3) -0.003(3) -0.018(3) -0.014(3)
N4 0.089(6) 0.024(3) 0.091(6) -0.007(3) -0.054(5) 0.004(3)
N5 0.067(4) 0.031(3) 0.062(4) 0.005(3) -0.034(4) -0.002(3)
C53 0.049(4) 0.042(4) 0.044(4) -0.005(3) 0.005(3) -0.003(3)
C1 0.053(5) 0.048(4) 0.052(5) 0.005(4) -0.015(4) -0.008(4)
C144 0.076(6) 0.041(4) 0.035(4) 0.000(3) -0.004(4) 0.021(4)
C155 0.170(6) 0.054(3) 0.069(3) 0.021(2) -0.022(3) -0.021(3)
C154 0.107(8) 0.028(4) 0.035(4) 0.003(3) -0.006(5) -0.007(4)
C151 0.084(6) 0.036(4) 0.035(4) 0.002(3) -0.004(4) 0.002(4)
C150 0.088(8) 0.119(10) 0.044(5) -0.005(6) -0.022(5) 0.021(7)
C149 0.063(6) 0.104(8) 0.039(4) 0.001(5) 0.000(4) -0.001(5)
C148 0.065(5) 0.036(4) 0.030(3) -0.002(3) -0.003(3) 0.009(3)
C153 0.064(5) 0.078(6) 0.036(4) -0.005(4) -0.002(4) 0.012(5)
C152 0.074(6) 0.070(6) 0.042(4) -0.005(4) 0.003(4) 0.001(5)
C147 0.055(4) 0.039(4) 0.036(4) 0.005(3) -0.002(3) 0.007(3)
C143 0.066(5) 0.040(4) 0.031(3) 0.008(3) 0.006(3) 0.021(4)
C142 0.063(5) 0.034(3) 0.039(4) 0.009(3) 0.009(3) 0.018(3)
C141 0.051(4) 0.037(4) 0.034(3) 0.000(3) -0.002(3) 0.013(3)
C146 0.053(4) 0.041(4) 0.038(4) 0.005(3) 0.007(3) 0.012(3)
C145 0.065(5) 0.040(4) 0.044(4) 0.010(3) 0.009(4) 0.018(4)
C163 0.107(8) 0.047(5) 0.034(4) 0.007(3) 0.010(4) 0.027(5)
C164 0.064(5) 0.043(4) 0.048(4) 0.008(3) -0.001(4) 0.015(4)
C165 0.067(5) 0.047(4) 0.056(5) 0.011(4) -0.015(4) 0.009(4)
C166 0.069(6) 0.055(5) 0.052(5) 0.012(4) -0.010(4) 0.009(4)
C167 0.056(5) 0.050(5) 0.062(5) 0.018(4) -0.002(4) 0.010(4)
C168 0.144(11) 0.055(6) 0.058(6) 0.008(5) -0.001(6) 0.040(7)
C169 0.128(10) 0.068(6) 0.055(5) 0.006(5) -0.010(6) 0.059(7)
C170 0.058(5) 0.062(6) 0.064(6) 0.012(5) -0.006(4) 0.017(4)
C140 0.055(4) 0.036(4) 0.040(4) 0.000(3) 0.002(3) 0.010(3)
C137 0.052(4) 0.033(3) 0.050(4) -0.001(3) 0.007(3) 0.004(3)
C136 0.072(6) 0.044(4) 0.051(5) 0.001(3) 0.009(4) 0.010(4)
C135 0.085(7) 0.049(5) 0.057(5) 0.008(4) 0.003(5) 0.022(5)
C134 0.060(5) 0.040(4) 0.052(4) -0.004(3) 0.002(4) 0.011(4)
C139 0.101(8) 0.050(5) 0.044(4) -0.001(4) 0.014(5) 0.020(5)
C138 0.114(8) 0.044(5) 0.043(4) 0.000(4) 0.013(5) 0.016(5)
C133 0.081(7) 0.048(5) 0.062(6) -0.011(4) 0.001(5) 0.026(5)
C101 0.1180(12) 0.1176(12) 0.1177(12) 0.0005(4) 0.0070(4) 0.0000(4)
C100 0.1180(12) 0.1176(12) 0.1177(12) 0.0005(4) 0.0070(4) 0.0000(4)
C99 0.1180(12) 0.1176(12) 0.1177(12) 0.0005(4) 0.0070(4) 0.0000(4)
C98 0.1180(12) 0.1176(12) 0.1177(12) 0.0005(4) 0.0070(4) 0.0000(4)
C97 0.1180(12) 0.1176(12) 0.1177(12) 0.0005(4) 0.0070(4) 0.0000(4)
C103 0.1180(12) 0.1176(12) 0.1177(12) 0.0005(4) 0.0070(4) 0.0000(4)
C102 0.1180(12) 0.1176(12) 0.1177(12) 0.0005(4) 0.0070(4) 0.0000(4)
C104 0.074(6) 0.056(5) 0.043(4) 0.005(4) -0.007(4) 0.009(4)
C105 0.079(6) 0.048(4) 0.044(4) 0.002(3) -0.011(4) 0.009(4)
C106 0.136(10) 0.058(6) 0.049(5) 0.003(4) -0.033(6) 0.034(6)
C107 0.165(13) 0.058(6) 0.047(5) -0.013(4) -0.043(7) 0.048(7)
C108 0.084(6) 0.042(4) 0.042(4) 0.003(3) -0.008(4) 0.005(4)
C109 0.213(18) 0.069(7) 0.081(8) -0.030(6) -0.079(10) 0.065(9)
C110 0.23(2) 0.073(8) 0.082(9) -0.033(7) -0.085(11) 0.059(10)
C111 0.078(6) 0.036(4) 0.045(4) 0.005(3) -0.009(4) 0.002(4)
C112 0.061(5) 0.030(3) 0.040(4) 0.002(3) -0.017(3) -0.001(3)
C113 0.073(6) 0.030(4) 0.050(4) -0.003(3) -0.011(4) -0.004(3)
C114 0.058(5) 0.030(3) 0.044(4) -0.002(3) -0.010(3) -0.001(3)
C115 0.062(5) 0.030(3) 0.043(4) -0.004(3) -0.015(3) 0.003(3)
C116 0.050(4) 0.029(3) 0.047(4) 0.001(3) -0.020(3) -0.005(3)
C117 0.064(5) 0.032(4) 0.049(4) 0.005(3) -0.026(4) -0.004(3)
C126 0.054(4) 0.033(4) 0.052(4) 0.005(3) -0.022(4) -0.005(3)
C127 0.086(7) 0.033(4) 0.061(5) 0.017(4) -0.029(5) -0.017(4)
C128 0.125(10) 0.048(5) 0.104(9) 0.027(6) -0.051(8) -0.025(6)
C129 0.136(11) 0.056(6) 0.074(7) 0.026(5) -0.031(7) -0.012(6)
C130 0.139(11) 0.042(5) 0.056(5) 0.011(4) -0.036(6) -0.016(6)
C131 0.163(12) 0.044(5) 0.050(5) 0.003(4) -0.011(6) -0.013(6)
C132 0.163(12) 0.044(5) 0.050(5) 0.003(4) -0.011(6) -0.013(6)
C118 0.077(6) 0.035(4) 0.050(5) -0.001(3) -0.016(4) -0.008(4)
C119 0.071(6) 0.031(4) 0.060(5) -0.009(3) -0.002(4) 0.003(4)
C120 0.076(6) 0.041(4) 0.060(5) -0.013(4) -0.004(4) -0.002(4)
C121 0.078(6) 0.040(4) 0.082(7) -0.015(4) 0.013(5) -0.010(4)
C122 0.074(6) 0.038(4) 0.076(6) -0.021(4) -0.011(5) 0.001(4)
C123 0.141(11) 0.052(6) 0.054(6) -0.010(4) -0.019(6) -0.012(6)
C124 0.157(12) 0.039(5) 0.058(6) -0.007(4) -0.032(7) -0.018(6)
C125 0.055(5) 0.055(5) 0.076(6) -0.023(5) -0.011(5) 0.007(4)
C76 0.079(3) 0.077(3) 0.078(3) 0.0003(10) 0.0045(10) 0.0004(10)
C77 0.088(3) 0.087(3) 0.087(3) 0.0002(10) 0.0052(10) 0.0006(10)
C78 0.098(4) 0.098(4) 0.098(4) 0.0000(10) 0.0061(10) 0.0007(10)
C79 0.098(4) 0.097(4) 0.097(4) -0.0001(10) 0.0065(10) -0.0002(10)
C80 0.089(4) 0.088(4) 0.088(4) -0.0001(10) 0.0053(10) -0.0003(10)
C82 0.164(8) 0.163(8) 0.163(8) -0.001(2) 0.010(2) 0.000(2)
C81 0.143(7) 0.141(7) 0.142(7) 0.001(2) 0.009(2) 0.001(2)
C96B 0.110(6) 0.111(6) 0.110(6) 0.000(2) 0.007(2) 0.002(2)
C83A 0.114(7) 0.101(7) 0.075(5) -0.008(5) 0.017(5) -0.030(5)
N11A 0.114(7) 0.101(7) 0.075(5) -0.008(5) 0.017(5) -0.030(5)
C87A 0.114(7) 0.101(7) 0.075(5) -0.008(5) 0.017(5) -0.030(5)
C86A 0.114(7) 0.101(7) 0.075(5) -0.008(5) 0.017(5) -0.030(5)
C85A 0.114(7) 0.101(7) 0.075(5) -0.008(5) 0.017(5) -0.030(5)
C84A 0.114(7) 0.101(7) 0.075(5) -0.008(5) 0.017(5) -0.030(5)
C89A 0.114(7) 0.101(7) 0.075(5) -0.008(5) 0.017(5) -0.030(5)
C75 0.133(11) 0.042(5) 0.082(8) -0.007(5) 0.011(7) -0.012(6)
C72 0.118(9) 0.041(5) 0.068(6) 0.002(4) 0.018(6) -0.004(5)
C71 0.128(10) 0.044(5) 0.059(6) -0.001(4) 0.025(6) 0.002(5)
C70 0.123(9) 0.039(4) 0.062(6) -0.006(4) 0.042(6) -0.003(5)
C69 0.091(7) 0.041(4) 0.059(5) -0.009(4) 0.024(5) -0.011(4)
C74 0.150(12) 0.044(5) 0.076(7) -0.005(5) 0.046(8) -0.012(6)
C73 0.190(16) 0.043(5) 0.080(8) -0.011(5) 0.045(9) -0.008(7)
C68 0.079(6) 0.045(4) 0.052(5) -0.007(4) 0.015(4) -0.005(4)
C56 0.055(4) 0.039(4) 0.042(4) -0.009(3) 0.010(3) 0.001(3)
C57 0.055(4) 0.039(4) 0.043(4) -0.013(3) 0.010(3) -0.007(3)
C58 0.047(4) 0.045(4) 0.041(4) -0.008(3) 0.004(3) -0.007(3)
C59 0.040(4) 0.041(4) 0.039(4) -0.001(3) -0.004(3) -0.006(3)
C54 0.050(4) 0.038(4) 0.041(4) -0.008(3) -0.001(3) -0.007(3)
C55 0.060(5) 0.040(4) 0.041(4) -0.008(3) 0.008(3) -0.005(3)
C60 0.045(4) 0.038(4) 0.042(4) -0.006(3) -0.002(3) 0.006(3)
C61 0.048(4) 0.057(5) 0.043(4) -0.015(3) 0.004(3) -0.014(4)
C62 0.042(5) 0.130(10) 0.053(5) -0.041(6) 0.005(4) -0.011(5)
C63 0.040(4) 0.112(8) 0.056(5) -0.031(5) -0.003(4) -0.009(5)
C64 0.041(4) 0.051(4) 0.041(4) -0.011(3) 0.002(3) -0.013(3)
C65 0.046(4) 0.052(4) 0.042(4) 0.001(3) 0.003(3) -0.003(3)
C66 0.041(4) 0.054(4) 0.040(4) -0.007(3) -0.002(3) -0.004(3)
C67 0.049(4) 0.041(4) 0.051(4) -0.002(3) 0.000(4) -0.021(3)
C50 0.057(5) 0.036(4) 0.055(4) -0.014(3) 0.014(4) -0.004(3)
C49 0.056(5) 0.037(4) 0.065(5) -0.009(4) 0.013(4) -0.011(3)
C48 0.055(5) 0.044(4) 0.051(4) -0.014(3) 0.010(4) -0.002(3)
C47 0.050(4) 0.039(4) 0.043(4) -0.011(3) 0.003(3) -0.001(3)
C52 0.066(6) 0.048(5) 0.073(6) -0.021(4) 0.027(5) -0.016(4)
C51 0.064(5) 0.045(4) 0.073(6) -0.016(4) 0.031(5) -0.012(4)
C46 0.050(4) 0.039(4) 0.045(4) -0.005(3) -0.005(3) 0.011(3)
C30 0.069(6) 0.069(6) 0.028(4) 0.005(4) -0.001(4) 0.010(5)
C27 0.052(5) 0.061(5) 0.041(4) 0.001(4) -0.006(3) 0.000(4)
C28 0.097(8) 0.067(6) 0.042(4) 0.003(4) -0.007(5) -0.036(5)
C29 0.100(8) 0.068(6) 0.049(5) 0.006(4) -0.025(5) -0.037(6)
C24 0.077(6) 0.053(5) 0.036(4) -0.002(3) -0.018(4) -0.016(4)
C25 0.071(6) 0.062(5) 0.045(4) -0.001(4) -0.005(4) -0.021(5)
C26 0.060(5) 0.069(6) 0.051(5) -0.007(4) -0.014(4) -0.023(4)
C23 0.091(7) 0.046(5) 0.050(5) -0.005(4) -0.019(5) -0.007(5)
C11 0.061(5) 0.040(4) 0.043(4) -0.001(3) -0.009(4) -0.006(3)
C12 0.069(5) 0.035(4) 0.048(4) 0.003(3) -0.019(4) 0.003(4)
C13 0.062(5) 0.030(3) 0.045(4) -0.005(3) -0.021(4) 0.000(3)
C14 0.059(5) 0.036(4) 0.057(5) -0.003(3) -0.018(4) -0.002(3)
C9 0.048(4) 0.029(3) 0.058(5) 0.002(3) -0.020(4) -0.004(3)
C10 0.071(6) 0.033(4) 0.054(5) -0.010(3) -0.017(4) -0.004(4)
C15 0.045(4) 0.032(3) 0.047(4) 0.001(3) -0.011(3) -0.002(3)
C21 0.077(7) 0.039(5) 0.152(12) -0.019(6) -0.032(8) -0.009(5)
C20 0.078(7) 0.038(5) 0.151(12) -0.025(6) -0.031(7) -0.004(5)
C19 0.072(6) 0.030(4) 0.069(6) -0.005(4) -0.018(5) -0.017(4)
C18 0.077(6) 0.039(4) 0.064(5) -0.009(4) -0.011(5) -0.011(4)
C17 0.068(6) 0.038(4) 0.070(6) -0.014(4) -0.018(5) -0.004(4)
C16 0.084(7) 0.027(4) 0.085(7) -0.012(4) -0.036(5) 0.000(4)
C22 0.081(6) 0.038(4) 0.054(5) -0.001(4) -0.020(4) -0.014(4)
C8 0.063(5) 0.035(4) 0.066(5) 0.002(4) -0.031(4) -0.001(4)
C5 0.067(5) 0.031(4) 0.064(5) 0.003(3) -0.037(4) -0.002(3)
C6 0.048(4) 0.045(4) 0.066(5) 0.008(4) -0.028(4) -0.002(3)
C7 0.049(4) 0.047(4) 0.065(5) 0.010(4) -0.023(4) -0.002(4)
C2 0.060(5) 0.038(4) 0.070(6) 0.007(4) -0.021(4) 0.000(4)
C3 0.070(7) 0.044(5) 0.154(12) 0.017(6) -0.064(7) -0.011(5)
C4 0.074(7) 0.046(5) 0.131(10) 0.023(6) -0.067(7) -0.004(5)
C36 0.0950(8) 0.0952(8) 0.0959(8) -0.0006(4) 0.0055(4) 0.0001(4)
C35 0.0950(8) 0.0952(8) 0.0959(8) -0.0006(4) 0.0055(4) 0.0001(4)
C34 0.0950(8) 0.0952(8) 0.0959(8) -0.0006(4) 0.0055(4) 0.0001(4)
C33 0.0950(8) 0.0952(8) 0.0959(8) -0.0006(4) 0.0055(4) 0.0001(4)
C32 0.0950(8) 0.0952(8) 0.0959(8) -0.0006(4) 0.0055(4) 0.0001(4)
C37 0.0950(8) 0.0952(8) 0.0959(8) -0.0006(4) 0.0055(4) 0.0001(4)
C31A 0.038(3) 0.080(5) 0.069(4) 0.044(4) -0.001(3) 0.004(3)
N2A 0.075(2) 0.075(2) 0.075(2) 0.0002(4) 0.0045(4) -0.0001(4)
C43A 0.075(2) 0.075(2) 0.075(2) 0.0002(4) 0.0045(4) -0.0001(4)
C42A 0.075(2) 0.075(2) 0.075(2) 0.0002(4) 0.0045(4) -0.0001(4)
C41A 0.075(2) 0.075(2) 0.075(2) 0.0002(4) 0.0045(4) -0.0001(4)
C40A 0.075(2) 0.075(2) 0.075(2) 0.0002(4) 0.0045(4) -0.0001(4)
C39A 0.075(2) 0.075(2) 0.075(2) 0.0002(4) 0.0045(4) -0.0001(4)
C45A 0.075(2) 0.075(2) 0.075(2) 0.0002(4) 0.0045(4) -0.0001(4)
C90A 0.111(6) 0.111(5) 0.111(5) -0.0002(10) 0.0066(11) 0.0000(10)
C91A 0.119(5) 0.119(5) 0.118(5) -0.0002(10) 0.0070(11) 0.0000(10)
C92A 0.126(6) 0.126(6) 0.126(6) 0.0000(10) 0.0075(11) 0.0000(10)
C93A 0.122(6) 0.122(5) 0.122(5) 0.0000(10) 0.0073(11) 0.0000(10)
C94A 0.112(5) 0.112(5) 0.112(5) 0.0002(10) 0.0068(11) 0.0001(10)
N12A 0.103(5) 0.103(5) 0.103(5) -0.0001(10) 0.0059(11) 0.0002(10)
C44A 0.164(16) 0.164(16) 0.164(16) 0.000(2) 0.010(2) 0.000(2)
C88A 0.114(7) 0.101(7) 0.075(5) -0.008(5) 0.017(5) -0.030(5)
N11B 0.111(5) 0.111(5) 0.111(5) -0.0001(10) 0.0068(11) -0.0002(10)
C87B 0.116(6) 0.116(6) 0.116(6) 0.0001(10) 0.0070(11) 0.0001(10)
C86B 0.121(6) 0.121(6) 0.121(5) -0.0001(10) 0.0073(11) 0.0000(10)
C85B 0.121(6) 0.121(6) 0.121(6) -0.0001(10) 0.0074(11) 0.0001(10)
C84B 0.116(5) 0.116(5) 0.116(5) 0.0000(10) 0.0070(11) -0.0001(10)
C83B 0.116(5) 0.116(5) 0.116(5) 0.0000(10) 0.0070(11) 0.0000(10)
C94B 0.093(5) 0.093(5) 0.093(5) -0.0003(10) 0.0056(10) 0.0002(10)
C93B 0.097(5) 0.097(5) 0.097(5) -0.0003(10) 0.0057(10) -0.0001(10)
C92B 0.098(5) 0.098(5) 0.098(5) -0.0002(10) 0.0058(11) 0.0000(10)
C91B 0.093(4) 0.093(5) 0.093(4) 0.0002(10) 0.0055(10) -0.0001(10)
C90B 0.089(4) 0.089(4) 0.089(4) 0.0001(10) 0.0054(10) 0.0003(10)
N12B 0.088(4) 0.088(4) 0.088(4) -0.0001(10) 0.0050(10) 0.0002(10)
N2B 0.099(3) 0.099(3) 0.099(3) 0.0001(4) 0.0060(4) -0.0001(4)
C43B 0.099(3) 0.099(3) 0.099(3) 0.0001(4) 0.0060(4) -0.0001(4)
C42B 0.099(3) 0.099(3) 0.099(3) 0.0001(4) 0.0060(4) -0.0001(4)
C41B 0.099(3) 0.099(3) 0.099(3) 0.0001(4) 0.0060(4) -0.0001(4)
C40B 0.099(3) 0.099(3) 0.099(3) 0.0001(4) 0.0060(4) -0.0001(4)
C39B 0.099(3) 0.099(3) 0.099(3) 0.0001(4) 0.0060(4) -0.0001(4)
C45B 0.099(3) 0.099(3) 0.099(3) 0.0001(4) 0.0060(4) -0.0001(4)
C44B 0.099(3) 0.099(3) 0.099(3) 0.0001(4) 0.0060(4) -0.0001(4)
N20 0.135(2) 0.135(2) 0.135(2) 0.0000(4) 0.0082(4) 0.0002(4)
C180 0.135(2) 0.135(2) 0.135(2) 0.0000(4) 0.0082(4) 0.0002(4)
C181 0.135(2) 0.135(2) 0.135(2) 0.0000(4) 0.0082(4) 0.0002(4)
C182 0.135(2) 0.135(2) 0.135(2) 0.0000(4) 0.0082(4) 0.0002(4)
C183 0.135(2) 0.135(2) 0.135(2) 0.0000(4) 0.0082(4) 0.0002(4)
C184 0.135(2) 0.135(2) 0.135(2) 0.0000(4) 0.0082(4) 0.0002(4)
C186 0.135(2) 0.135(2) 0.135(2) 0.0000(4) 0.0082(4) 0.0002(4)
C185 0.135(2) 0.135(2) 0.135(2) 0.0000(4) 0.0082(4) 0.0002(4)
O41 0.050(3) 0.044(3) 0.046(3) 0.0012(19) 0.0015(19) -0.0037(19)
N23 0.079(5) 0.079(5) 0.079(5) 0.0001(10) 0.0047(11) 0.0000(10)
C174 0.136(12) 0.136(12) 0.136(12) 0.001(2) 0.008(2) 0.000(2)
C175 0.143(13) 0.143(13) 0.143(13) 0.000(2) 0.009(2) 0.000(2)
C176 0.055(4) 0.055(4) 0.055(4) 0.0001(10) 0.0033(10) -0.0001(10)
O42 0.086(3) 0.080(3) 0.085(3) -0.0014(18) -0.0022(18) -0.0011(18)
N22 0.081(3) 0.081(3) 0.081(3) -0.0011(10) 0.0046(10) -0.0005(10)
C178 0.145(7) 0.143(7) 0.143(7) 0.000(2) 0.008(2) 0.000(2)
C179 0.098(4) 0.098(4) 0.098(4) -0.0001(10) 0.0056(10) -0.0002(10)
C96A 0.123(7) 0.123(7) 0.123(7) -0.001(2) 0.007(2) 0.000(2)
C95B 0.142(14) 0.142(14) 0.142(14) 0.000(2) 0.008(2) 0.000(2)
C89B 0.124(7) 0.124(7) 0.124(7) 0.001(2) 0.007(2) 0.000(2)
C95A 0.137(8) 0.136(8) 0.136(8) 0.001(2) 0.009(2) 0.000(2)
O40 0.090(3) 0.085(3) 0.087(3) -0.0050(18) 0.0063(18) -0.0024(18)
N21 0.130(3) 0.130(3) 0.130(3) -0.0007(10) 0.0073(10) 0.0004(10)
C173 0.124(3) 0.124(3) 0.124(3) -0.0002(10) 0.0074(10) -0.0001(10)
C171 0.141(5) 0.141(5) 0.142(5) 0.000(2) 0.009(2) 0.000(2)
O20B 0.17(2) 0.040(5) 0.082(10) -0.002(5) 0.013(13) -0.016(12)
O20A 0.17(2) 0.040(5) 0.082(10) -0.002(5) 0.013(13) -0.016(12)
C177 0.125(6) 0.125(6) 0.126(6) -0.004(2) 0.008(2) -0.001(2)
O38 0.170(6) 0.054(3) 0.069(3) 0.021(2) -0.022(3) -0.021(3)
C31B 0.038(3) 0.080(5) 0.069(4) 0.044(4) -0.001(3) 0.004(3)
O11B 0.038(3) 0.080(5) 0.069(4) 0.044(4) -0.001(3) 0.004(3)
C38 0.0950(8) 0.0952(8) 0.0959(8) -0.0006(4) 0.0055(4) 0.0001(4)
C1A 0.163(12) 0.044(5) 0.050(5) 0.003(4) -0.011(6) -0.013(6)
C1B 0.163(12) 0.044(5) 0.050(5) 0.003(4) -0.011(6) -0.013(6)
C172 0.155(5) 0.155(5) 0.155(5) 0.000(2) 0.010(2) 0.000(2)
C88B 0.134(8) 0.134(8) 0.134(8) -0.001(2) 0.008(2) 0.001(2)
C1C 0.135(2) 0.135(2) 0.135(2) 0.0000(4) 0.0082(4) 0.0002(4)

loop_
_atom_type_symbol
_atom_type_description
_atom_type_scat_dispersion_real
_atom_type_scat_dispersion_imag
_atom_type_scat_source
C C 0.0181 0.0091 'International Tables Vol C Tables 4.2.6.8 and 6.1.1.4'
H H 0.0000 0.0000 'International Tables Vol C Tables 4.2.6.8 and 6.1.1.4'
Cd Cd 0.1185 4.6533 'International Tables Vol C Tables 4.2.6.8 and 6.1.1.4'
N N 0.0311 0.0180 'International Tables Vol C Tables 4.2.6.8 and 6.1.1.4'
O O 0.0492 0.0322 'International Tables Vol C Tables 4.2.6.8 and 6.1.1.4'

loop_
_geom_angle_atom_site_label_1
_geom_angle_atom_site_label_2
_geom_angle_atom_site_label_3
_geom_angle
_geom_angle_site_symmetry_1
_geom_angle_site_symmetry_3
_geom_angle_publ_flag
O39 Cd7 O6 105.9(3) . 1_544 ?
O39 Cd7 C155 26.5(3) . . ?
O39 Cd7 C22 131.4(3) . 1_544 ?
O37 Cd7 O39 92.9(3) . . ?
O37 Cd7 O5 110.1(3) . 1_544 ?
O37 Cd7 O6 105.5(3) . 1_544 ?
O37 Cd7 N16 90.3(4) . . ?
O37 Cd7 C155 117.9(3) . . ?
O37 Cd7 C22 110.0(3) . 1_544 ?
O37 Cd7 O38 144.8(3) . . ?
O5 Cd7 O39 152.9(3) 1_544 . ?
O5 Cd7 O6 55.0(3) 1_544 1_544 ?
O5 Cd7 C155 131.7(4) 1_544 . ?
O5 Cd7 C22 27.2(3) 1_544 1_544 ?
O5 Cd7 O38 105.1(3) 1_544 . ?
O6 Cd7 C155 104.8(4) 1_544 . ?
O6 Cd7 C22 27.8(3) 1_544 1_544 ?
N16 Cd7 O39 100.3(4) . . ?
N16 Cd7 O5 94.0(4) . 1_544 ?
N16 Cd7 O6 148.4(4) . 1_544 ?
N16 Cd7 C155 91.0(5) . . ?
N16 Cd7 C22 121.0(4) . 1_544 ?
N16 Cd7 O38 88.7(4) . . ?
C22 Cd7 C155 121.5(4) 1_544 . ?
O38 Cd7 O39 52.8(3) . . ?
O38 Cd7 O6 93.3(3) . 1_544 ?
O38 Cd7 C155 27.0(3) . . ?
O38 Cd7 C22 100.5(3) . 1_544 ?
O29 Cd5 N11A 89.5(5) . . ?
O29 Cd5 N11B 94.3(5) . . ?
O29 Cd5 N12B 82.9(4) . . ?
O29 Cd5 O20A 165.6(6) . . ?
O23 Cd5 O29 90.4(3) . . ?
O23 Cd5 N11A 170.3(4) . . ?
O23 Cd5 N11B 154.8(5) . . ?
O23 Cd5 N12B 77.2(4) . . ?
O23 Cd5 O20A 84.8(6) . . ?
N12A Cd5 O29 88.5(5) . . ?
N12A Cd5 O23 105.5(5) . . ?
N12A Cd5 N11A 84.2(6) . . ?
N12A Cd5 O20A 79.7(7) . . ?
N11B Cd5 N12B 78.8(6) . . ?
O20B Cd5 O29 169.6(7) . . ?
O20B Cd5 O23 96.9(7) . . ?
O20B Cd5 N11B 82.2(8) . . ?
O20B Cd5 N12B 106.0(7) . . ?
O20A Cd5 N11A 97.5(7) . . ?
O39 Cd6 O36 78.5(3) 4_566 4_566 ?
O30 Cd6 O39 105.0(3) . 4_566 ?
O30 Cd6 O36 175.2(2) . 4_566 ?
O30 Cd6 O22 92.4(3) . . ?
O30 Cd6 N10 90.4(4) . . ?
O23 Cd6 O39 87.3(3) . 4_566 ?
O23 Cd6 O36 77.03(19) . 4_566 ?
O23 Cd6 O30 106.2(2) . . ?
O23 Cd6 O22 86.4(2) . . ?
O23 Cd6 N10 163.2(4) . . ?
O22 Cd6 O39 162.5(3) . 4_566 ?
O22 Cd6 O36 84.2(3) . 4_566 ?
N10 Cd6 O39 91.3(4) . 4_566 ?
N10 Cd6 O36 86.3(4) . 4_566 ?
N10 Cd6 O22 90.1(4) . . ?
O36 Cd4 O6 81.5(2) 4_566 4_575 ?
O23 Cd4 O36 77.71(19) . 4_566 ?
O23 Cd4 O19 99.2(2) . . ?
O23 Cd4 O6 75.9(2) . 4_575 ?
O23 Cd4 O21 102.2(2) . . ?
O23 Cd4 N9 159.0(3) . . ?
O19 Cd4 O36 176.9(2) . 4_566 ?
O19 Cd4 O6 98.2(2) . 4_575 ?
O19 Cd4 O21 98.3(3) . . ?
O19 Cd4 N9 90.1(3) . . ?
O21 Cd4 O36 82.0(2) . 4_566 ?
O21 Cd4 O6 163.5(2) . 4_575 ?
N9 Cd4 O36 92.9(3) . 4_566 ?
N9 Cd4 O6 84.1(3) . 4_575 ?
N9 Cd4 O21 95.0(3) . . ?
O17 Cd2 N2B 88.5(4) 4_576 . ?
O13 Cd2 O17 172.9(2) . 4_576 ?
O13 Cd2 O10 92.7(2) . . ?
O13 Cd2 O8 93.4(2) . . ?
O13 Cd2 O2 93.3(2) . 4_575 ?
O13 Cd2 N2A 85.9(4) . . ?
O13 Cd2 N2B 93.9(4) . . ?
O10 Cd2 O17 84.0(2) . 4_576 ?
O10 Cd2 O2 88.3(3) . 4_575 ?
O10 Cd2 N2A 174.8(4) . . ?
O10 Cd2 N2B 169.2(4) . . ?
O8 Cd2 O17 93.1(2) . 4_576 ?
O8 Cd2 O10 95.0(2) . . ?
O8 Cd2 O2 172.5(3) . 4_575 ?
O8 Cd2 N2A 80.2(4) . . ?
O8 Cd2 N2B 93.1(4) . . ?
O2 Cd2 O17 80.4(2) 4_575 4_576 ?
O2 Cd2 N2A 96.8(4) 4_575 . ?
O2 Cd2 N2B 82.9(4) 4_575 . ?
N2A Cd2 O17 98.0(4) . 4_576 ?
O12 Cd1 O10 90.3(2) . . ?
O12 Cd1 O28 98.4(2) . 4_575 ?
O12 Cd1 O27 154.0(3) . 4_575 ?
O12 Cd1 N1 87.8(3) . . ?
O12 Cd1 C125 125.6(3) . 4_575 ?
O10 Cd1 O28 86.3(2) . 4_575 ?
O10 Cd1 O27 88.7(2) . 4_575 ?
O10 Cd1 C125 85.4(2) . 4_575 ?
O9 Cd1 O12 110.8(3) . . ?
O9 Cd1 O10 96.4(3) . . ?
O9 Cd1 O28 150.6(3) . 4_575 ?
O9 Cd1 O27 95.2(3) . 4_575 ?
O9 Cd1 N1 88.6(4) . . ?
O9 Cd1 C125 123.7(3) . 4_575 ?
O28 Cd1 O27 55.5(3) 4_575 4_575 ?
O28 Cd1 C125 27.2(3) 4_575 4_575 ?
O27 Cd1 C125 28.5(3) 4_575 4_575 ?
N1 Cd1 O10 175.0(3) . . ?
N1 Cd1 O28 89.4(4) . 4_575 ?
N1 Cd1 O27 91.1(4) . 4_575 ?
N1 Cd1 C125 92.1(4) . 4_575 ?
O33 Cd3 O34 54.9(3) 1_465 1_465 ?
O33 Cd3 O17 155.7(2) 1_465 4_576 ?
O33 Cd3 O16 119.9(3) 1_465 4_576 ?
O33 Cd3 O2 131.7(2) 1_465 4_575 ?
O33 Cd3 O1 87.1(2) 1_465 4_575 ?
O33 Cd3 C1 109.8(3) 1_465 4_575 ?
O33 Cd3 C170 27.6(3) 1_465 1_465 ?
O33 Cd3 C67 142.5(3) 1_465 4_576 ?
O33 Cd3 O11B 96.3(5) 1_465 . ?
O34 Cd3 O17 100.7(2) 1_465 4_576 ?
O34 Cd3 O2 167.7(3) 1_465 4_575 ?
O34 Cd3 C1 164.2(2) 1_465 4_575 ?
O34 Cd3 C170 27.4(3) 1_465 1_465 ?
O34 Cd3 C67 96.5(2) 1_465 4_576 ?
O17 Cd3 C1 94.5(2) 4_576 4_575 ?
O17 Cd3 C170 128.1(3) 4_576 1_465 ?
O17 Cd3 C67 26.9(2) 4_576 4_576 ?
O16 Cd3 O34 90.3(2) 4_576 1_465 ?
O16 Cd3 O17 53.89(18) 4_576 4_576 ?
O16 Cd3 O2 93.2(3) 4_576 4_575 ?
O16 Cd3 C1 95.2(3) 4_576 4_575 ?
O16 Cd3 C170 107.8(3) 4_576 1_465 ?
O16 Cd3 C67 27.0(2) 4_576 4_576 ?
O16 Cd3 O11B 121.6(6) 4_576 . ?
O11A Cd3 O33 88.9(3) . 1_465 ?
O11A Cd3 O34 91.9(3) . 1_465 ?
O11A Cd3 O17 91.9(3) . 4_576 ?
O11A Cd3 O16 145.5(3) . 4_576 ?
O11A Cd3 O2 78.6(3) . 4_575 ?
O11A Cd3 O1 104.9(4) . 4_575 ?
O11A Cd3 C1 91.9(4) . 4_575 ?
O11A Cd3 C170 88.8(3) . 1_465 ?
O11A Cd3 C67 118.8(3) . 4_576 ?
O2 Cd3 O17 72.09(18) 4_575 4_576 ?
O2 Cd3 C1 26.7(2) 4_575 4_575 ?
O2 Cd3 C170 157.0(3) 4_575 1_465 ?
O2 Cd3 C67 81.5(2) 4_575 4_576 ?
O1 Cd3 O34 138.4(2) 4_575 1_465 ?
O1 Cd3 O17 116.1(2) 4_575 4_576 ?
O1 Cd3 O16 96.0(3) 4_575 4_576 ?
O1 Cd3 O2 52.9(2) 4_575 4_575 ?
O1 Cd3 C1 26.3(2) 4_575 4_575 ?
O1 Cd3 C170 113.8(3) 4_575 1_465 ?
O1 Cd3 C67 107.5(3) 4_575 4_576 ?
O1 Cd3 O11B 132.7(7) 4_575 . ?
C1 Cd3 C67 95.1(2) 4_575 4_576 ?
C170 Cd3 C1 137.4(3) 1_465 4_575 ?
C170 Cd3 C67 121.5(3) 1_465 4_576 ?
Cd6 O39 Cd7 112.9(3) 4_665 . ?
C155 O39 Cd7 90.2(8) . . ?
C155 O39 Cd6 129.3(11) . 4_665 ?
C154 O37 Cd7 111.9(7) . . ?
Cd4 O36 Cd6 88.7(2) 4_665 4_665 ?
C154 O36 Cd6 132.2(5) . 4_665 ?
C154 O36 Cd4 137.5(5) . 4_665 ?
C170 O33 Cd3 94.1(5) . 1_645 ?
C170 O34 Cd3 89.2(6) . 1_645 ?
C133 O30 Cd6 125.0(6) . . ?
C133 O29 Cd5 140.9(7) . . ?
Cd6 O23 Cd5 116.3(2) . . ?
Cd6 O23 Cd4 104.9(2) . . ?
Cd4 O23 Cd5 120.6(2) . . ?
C104 O22 Cd6 132.8(7) . . ?
C75 O19 Cd4 132.5(6) . . ?
Cd2 O17 Cd3 98.83(18) 4_675 4_675 ?
C67 O17 Cd2 127.8(5) . 4_675 ?
C67 O17 Cd3 86.7(4) . 4_675 ?
C67 O16 Cd3 97.2(5) . 4_675 ?
C46 O12 Cd1 135.8(5) . . ?
C46 O13 Cd2 134.8(5) . . ?
C31A O11A Cd3 133.4(8) . . ?
Cd2 O10 Cd1 105.33(19) . . ?
C31A O10 Cd2 127.9(7) . . ?
C31A O10 Cd1 123.2(6) . . ?
C31B O10 Cd2 125.0(12) . . ?
C31B O10 Cd1 111.1(13) . . ?
C30 O8 Cd2 141.4(6) . . ?
C30 O9 Cd1 125.9(6) . . ?
C22 O5 Cd7 97.4(6) . 1_566 ?
Cd7 O6 Cd4 108.96(19) 1_566 4_676 ?
C22 O6 Cd7 87.7(6) . 1_566 ?
C22 O6 Cd4 145.6(5) . 4_676 ?
Cd2 O2 Cd3 100.6(2) 4_676 4_676 ?
C1 O2 Cd2 164.2(7) . 4_676 ?
C1 O2 Cd3 88.1(5) . 4_676 ?
C1 O1 Cd3 98.1(5) . 4_676 ?
C104 O21 Cd4 124.5(6) . . ?
C125 O28 Cd1 91.6(6) . 4_676 ?
C125 O27 Cd1 89.8(6) . 4_676 ?
C147 N15 C148 124.4(6) . . ?
C163 N14 C164 127.5(7) . . ?
C140 N13 C137 128.1(7) . . ?
C101 N10 Cd6 120.5(13) . . ?
C101 N10 C97 121.6(17) . . ?
C97 N10 Cd6 116.6(13) . . ?
C76 N9 Cd4 116.0(7) . . ?
C80 N9 Cd4 125.1(9) . . ?
C80 N9 C76 118.8(11) . . ?
C111 N17 C108 125.9(7) . . ?
C118 N19 C119 125.5(7) . . ?
C126 N18 C127 125.6(6) . . ?
C68 N8 C69 125.7(8) . . ?
C60 N7 C61 126.7(7) . . ?
C53 N6 C50 126.5(7) . . ?
C36 N1 Cd1 118.2(10) . . ?
C32 N1 Cd1 124.4(10) . . ?
C32 N1 C36 117.1(13) . . ?
C23 N3 C24 124.3(7) . . ?
C15 N4 C16 125.6(7) . . ?
C8 N5 C5 127.4(6) . . ?
O14 C53 N6 125.2(7) . . ?
O14 C53 C54 121.8(7) . . ?
N6 C53 C54 112.9(7) . . ?
O2 C1 Cd3 65.3(5) . 4_676 ?
O2 C1 C2 118.8(7) . . ?
O1 C1 Cd3 55.7(4) . 4_676 ?
O1 C1 O2 120.9(8) . . ?
O1 C1 C2 120.2(7) . . ?
C2 C1 Cd3 175.8(6) . 4_676 ?
C157 C158 C159 120.0 . . ?
C158 C157 C162 121.0(13) . . ?
C156 C157 C158 120.0 . . ?
C156 C157 C162 118.9(13) . . ?
C157 C156 N16 120.0 . . ?
C156 N16 Cd7 121.1(8) . . ?
C156 N16 C160 120.0 . . ?
C160 N16 Cd7 118.1(8) . . ?
C159 C160 N16 120.0 . . ?
C158 C159 C161 120.9(12) . . ?
C160 C159 C158 120.0 . . ?
C160 C159 C161 119.1(12) . . ?
C143 C144 C145 122.2(7) . . ?
O39 C155 Cd7 63.3(7) . . ?
O39 C155 C130 120.4(11) . 1_554 ?
O39 C155 O38 120.1(10) . . ?
C130 C155 Cd7 165.6(12) 1_554 . ?
O38 C155 Cd7 58.9(6) . . ?
O38 C155 C130 119.5(10) . 1_554 ?
O37 C154 O36 124.6(8) . . ?
O37 C154 C151 116.9(9) . . ?
O36 C154 C151 118.4(9) . . ?
C150 C151 C154 120.3(9) . . ?
C152 C151 C154 121.0(9) . . ?
C152 C151 C150 118.6(8) . . ?
C151 C150 C149 121.2(10) . . ?
C148 C149 C150 119.8(10) . . ?
C149 C148 N15 121.2(8) . . ?
C149 C148 C153 119.5(8) . . ?
C153 C148 N15 119.1(7) . . ?
C148 C153 C152 118.8(9) . . ?
C151 C152 C153 122.1(10) . . ?
O35 C147 N15 123.5(7) . . ?
O35 C147 C143 121.4(7) . . ?
N15 C147 C143 115.2(6) . . ?
C144 C143 C147 123.5(7) . . ?
C142 C143 C144 119.1(7) . . ?
C142 C143 C147 117.3(6) . . ?
C143 C142 C141 120.1(6) . . ?
C142 C141 C140 122.1(6) . . ?
C146 C141 C142 119.1(7) . . ?
C146 C141 C140 118.5(6) . . ?
C145 C146 C141 121.5(7) . . ?
C144 C145 C163 115.7(7) . . ?
C146 C145 C144 118.1(7) . . ?
C146 C145 C163 126.2(7) . . ?
O32 C163 N14 121.7(8) . . ?
O32 C163 C145 120.1(8) . . ?
N14 C163 C145 118.2(7) . . ?
N14 C164 C165 117.1(8) . . ?
C169 C164 N14 124.3(8) . . ?
C169 C164 C165 118.6(8) . . ?
C166 C165 C164 119.4(9) . . ?
C167 C166 C165 122.1(8) . . ?
C166 C167 C170 121.4(8) . . ?
C168 C167 C166 117.9(8) . . ?
C168 C167 C170 120.7(9) . . ?
C167 C168 C169 121.8(10) . . ?
C164 C169 C168 120.1(9) . . ?
O33 C170 Cd3 58.3(4) . 1_645 ?
O33 C170 C167 118.7(8) . . ?
O34 C170 Cd3 63.4(5) . 1_645 ?
O34 C170 O33 121.3(8) . . ?
O34 C170 C167 119.9(9) . . ?
C167 C170 Cd3 171.0(7) . 1_645 ?
O31 C140 N13 123.0(7) . . ?
O31 C140 C141 119.6(7) . . ?
N13 C140 C141 117.4(7) . . ?
C136 C137 N13 116.7(7) . . ?
C136 C137 C138 119.9(8) . . ?
C138 C137 N13 123.3(7) . . ?
C135 C136 C137 121.0(8) . . ?
C136 C135 C134 120.8(8) . . ?
C135 C134 C133 120.4(8) . . ?
C139 C134 C135 118.5(8) . . ?
C139 C134 C133 121.1(8) . . ?
C134 C139 C138 121.4(8) . . ?
C137 C138 C139 118.4(8) . . ?
O30 C133 O29 126.3(8) . . ?
O30 C133 C134 117.4(8) . . ?
O29 C133 C134 116.3(9) . . ?
N10 C101 C100 119.8(17) . . ?
C101 C100 C102 115.6(16) . . ?
C99 C100 C101 118.4(16) . . ?
C99 C100 C102 126.0(18) . . ?
C100 C99 C98 128(2) . . ?
C99 C98 C97 113.5(17) . . ?
C99 C98 C103 132.3(18) . . ?
C97 C98 C103 114.2(16) . . ?
N10 C97 C98 118.7(17) . . ?
O22 C104 C105 116.5(8) . . ?
O21 C104 O22 124.9(8) . . ?
O21 C104 C105 118.5(8) . . ?
C106 C105 C104 120.5(8) . . ?
C106 C105 C110 116.4(9) . . ?
C110 C105 C104 123.0(9) . . ?
C105 C106 C107 121.7(9) . . ?
C108 C107 C106 122.0(9) . . ?
C107 C108 N17 127.1(8) . . ?
C107 C108 C109 115.8(9) . . ?
C109 C108 N17 117.0(8) . . ?
C110 C109 C108 120.6(10) . . ?
C105 C110 C109 123.4(11) . . ?
O24 C111 N17 124.0(8) . . ?
O24 C111 C112 120.0(7) . . ?
N17 C111 C112 116.0(7) . . ?
C113 C112 C111 117.0(7) . . ?
C117 C112 C111 124.1(7) . . ?
C117 C112 C113 118.8(7) . . ?
C114 C113 C112 120.5(7) . . ?
C113 C114 C115 119.9(7) . . ?
C113 C114 C118 123.9(7) . . ?
C115 C114 C118 116.2(7) . . ?
C116 C115 C114 120.3(7) . . ?
C115 C116 C117 119.8(7) . . ?
C115 C116 C126 124.0(7) . . ?
C117 C116 C126 116.2(6) . . ?
C116 C117 C112 120.7(7) . . ?
O25 C126 N18 122.1(7) . . ?
O25 C126 C116 121.0(7) . . ?
N18 C126 C116 116.8(6) . . ?
N18 C127 C1A 115.4(17) . . ?
C128 C127 N18 119.0(8) . . ?
C128 C127 C132 113.6(10) . . ?
C128 C127 C1A 115.1(17) . . ?
C132 C127 N18 124.5(9) . . ?
C127 C128 C129 122.6(10) . . ?
C130 C129 C128 120.7(10) . . ?
C155 C130 C1B 108(2) 1_556 . ?
C129 C130 C155 122.4(10) . 1_556 ?
C129 C130 C131 114.2(11) . . ?
C129 C130 C1B 113.1(17) . . ?
C131 C130 C155 122.5(10) . 1_556 ?
C130 C131 C132 121.7(12) . . ?
C131 C132 C127 119.2(12) . . ?
O26 C118 N19 124.4(8) . . ?
O26 C118 C114 119.5(7) . . ?
N19 C118 C114 116.0(7) . . ?
C120 C119 N19 116.2(8) . . ?
C124 C119 N19 124.0(8) . . ?
C124 C119 C120 119.8(8) . . ?
C121 C120 C119 120.3(9) . . ?
C122 C121 C120 120.1(9) . . ?
C121 C122 C125 119.5(9) . . ?
C123 C122 C121 119.5(8) . . ?
C123 C122 C125 120.9(10) . . ?
C122 C123 C124 121.2(10) . . ?
C119 C124 C123 119.0(10) . . ?
O28 C125 Cd1 61.2(5) . 4_676 ?
O28 C125 O27 122.6(8) . . ?
O28 C125 C122 120.0(10) . . ?
O27 C125 Cd1 61.7(5) . 4_676 ?
O27 C125 C122 117.2(9) . . ?
C122 C125 Cd1 169.2(7) . 4_676 ?
N9 C76 C77 123.1(12) . . ?
C76 C77 C81 117.6(14) . . ?
C78 C77 C76 116.0(13) . . ?
C78 C77 C81 125.9(15) . . ?
C79 C78 C77 121.7(15) . . ?
C78 C79 C80 116.7(14) . . ?
C78 C79 C82 126.7(16) . . ?
C80 C79 C82 116.6(15) . . ?
N9 C80 C79 123.4(13) . . ?
N11A C83A C84A 120.0 . . ?
C83A N11A Cd5 118.4(8) . . ?
C87A N11A Cd5 121.4(8) . . ?
C87A N11A C83A 120.0 . . ?
N11A C87A C86A 120.0 . . ?
C87A C86A C85A 120.0 . . ?
C87A C86A C88A 116.0(14) . . ?
C85A C86A C88A 123.9(14) . . ?
C84A C85A C86A 120.0 . . ?
C83A C84A C89A 118.5(15) . . ?
C85A C84A C83A 120.0 . . ?
C85A C84A C89A 121.5(14) . . ?
O19 C75 C72 118.2(9) . . ?
O19 C75 O20B 124.7(13) . . ?
O19 C75 O20A 119.0(14) . . ?
O20B C75 C72 113.1(14) . . ?
O20A C75 C72 117.4(14) . . ?
C71 C72 C75 122.8(10) . . ?
C71 C72 C73 118.5(9) . . ?
C73 C72 C75 118.7(10) . . ?
C72 C71 C70 122.5(10) . . ?
C69 C70 C71 119.3(9) . . ?
C70 C69 N8 123.6(8) . . ?
C74 C69 N8 116.6(8) . . ?
C74 C69 C70 119.8(9) . . ?
C69 C74 C73 120.6(10) . . ?
C74 C73 C72 119.3(10) . . ?
O18 C68 N8 122.7(8) . . ?
O18 C68 C56 119.9(8) . . ?
N8 C68 C56 117.4(8) . . ?
C57 C56 C68 124.7(7) . . ?
C57 C56 C55 119.3(7) . . ?
C55 C56 C68 116.0(7) . . ?
C56 C57 C58 119.4(7) . . ?
C57 C58 C60 120.2(7) . . ?
C59 C58 C57 120.9(7) . . ?
C59 C58 C60 118.7(7) . . ?
C58 C59 C54 120.3(7) . . ?
C59 C54 C53 118.6(7) . . ?
C59 C54 C55 119.3(7) . . ?
C55 C54 C53 122.1(7) . . ?
C54 C55 C56 120.4(7) . . ?
O15 C60 N7 124.2(7) . . ?
O15 C60 C58 120.8(7) . . ?
N7 C60 C58 114.9(7) . . ?
C62 C61 N7 117.2(8) . . ?
C66 C61 N7 122.0(8) . . ?
C66 C61 C62 120.6(8) . . ?
C61 C62 C63 118.9(9) . . ?
C64 C63 C62 121.0(8) . . ?
C63 C64 C65 119.5(7) . . ?
C63 C64 C67 120.2(7) . . ?
C65 C64 C67 120.2(7) . . ?
C64 C65 C66 120.9(8) . . ?
C61 C66 C65 119.1(7) . . ?
O17 C67 Cd3 66.3(4) . 4_675 ?
O17 C67 O16 122.2(7) . . ?
O17 C67 C64 119.7(7) . . ?
O16 C67 Cd3 55.9(4) . 4_675 ?
O16 C67 C64 118.1(7) . . ?
C64 C67 Cd3 174.0(6) . 4_675 ?
C49 C50 N6 116.8(7) . . ?
C51 C50 N6 123.6(7) . . ?
C51 C50 C49 119.6(7) . . ?
C48 C49 C50 118.9(7) . . ?
C47 C48 C49 122.3(8) . . ?
C48 C47 C52 118.0(7) . . ?
C48 C47 C46 120.8(7) . . ?
C52 C47 C46 121.2(7) . . ?
C51 C52 C47 120.4(8) . . ?
C50 C51 C52 120.6(8) . . ?
O12 C46 C47 117.7(7) . . ?
O13 C46 O12 126.0(7) . . ?
O13 C46 C47 116.3(7) . . ?
O8 C30 O9 126.2(8) . . ?
O8 C30 C27 118.5(8) . . ?
O9 C30 C27 115.3(8) . . ?
C28 C27 C30 122.5(8) . . ?
C28 C27 C26 118.1(8) . . ?
C26 C27 C30 119.4(8) . . ?
C27 C28 C29 121.0(9) . . ?
C28 C29 C24 120.5(8) . . ?
C29 C24 N3 117.9(7) . . ?
C25 C24 N3 122.6(8) . . ?
C25 C24 C29 119.3(8) . . ?
C24 C25 C26 119.4(9) . . ?
C25 C26 C27 121.5(8) . . ?
O7 C23 N3 123.7(9) . . ?
O7 C23 C11 118.9(8) . . ?
N3 C23 C11 117.4(7) . . ?
C12 C11 C23 124.4(7) . . ?
C10 C11 C23 116.2(7) . . ?
C10 C11 C12 119.3(7) . . ?
C11 C12 C13 119.8(7) . . ?
C12 C13 C15 122.1(7) . . ?
C14 C13 C12 119.9(7) . . ?
C14 C13 C15 117.8(7) . . ?
C13 C14 C9 121.7(8) . . ?
C14 C9 C10 117.8(7) . . ?
C14 C9 C8 118.8(7) . . ?
C10 C9 C8 123.3(7) . . ?
C11 C10 C9 121.5(7) . . ?
O4 C15 N4 122.2(7) . . ?
O4 C15 C13 121.1(6) . . ?
N4 C15 C13 116.6(6) . . ?
C16 C21 C20 119.5(11) . . ?
C19 C20 C21 120.4(12) . . ?
C20 C19 C22 119.0(10) . . ?
C18 C19 C20 118.5(8) . . ?
C18 C19 C22 122.4(9) . . ?
C19 C18 C17 122.0(9) . . ?
C16 C17 C18 118.8(10) . . ?
C21 C16 N4 118.1(9) . . ?
C17 C16 N4 121.3(10) . . ?
C17 C16 C21 120.6(8) . . ?
O5 C22 Cd7 55.3(4) . 1_566 ?
O5 C22 O6 119.8(8) . . ?
O5 C22 C19 120.5(9) . . ?
O6 C22 Cd7 64.5(4) . 1_566 ?
O6 C22 C19 119.6(9) . . ?
C19 C22 Cd7 175.7(8) . 1_566 ?
O3 C8 N5 125.6(8) . . ?
O3 C8 C9 121.1(7) . . ?
N5 C8 C9 113.3(6) . . ?
C6 C5 N5 123.4(7) . . ?
C4 C5 N5 117.8(7) . . ?
C4 C5 C6 118.8(7) . . ?
C7 C6 C5 119.4(8) . . ?
C6 C7 C2 121.6(7) . . ?
C7 C2 C1 122.3(7) . . ?
C3 C2 C1 119.4(8) . . ?
C3 C2 C7 118.3(8) . . ?
C4 C3 C2 120.6(9) . . ?
C5 C4 C3 121.1(8) . . ?
N1 C36 C35 121.8(14) . . ?
C36 C35 C37 120.0(13) . . ?
C34 C35 C36 118.6(15) . . ?
C34 C35 C37 121.2(14) . . ?
C35 C34 C33 120.0(15) . . ?
C34 C33 C38 121.7(13) . . ?
C32 C33 C34 116.8(14) . . ?
C32 C33 C38 121.5(14) . . ?
N1 C32 C33 125.3(15) . . ?
O11A C31A O10 128.2(11) . . ?
C43A N2A Cd2 124.8(7) . . ?
C43A N2A C39A 120.0 . . ?
C39A N2A Cd2 112.9(7) . . ?
N2A C43A C42A 120.0 . . ?
C43A C42A C44A 114.5(19) . . ?
C41A C42A C43A 120.0 . . ?
C41A C42A C44A 125.3(19) . . ?
C42A C41A C40A 120.0 . . ?
C41A C40A C45A 120.7(12) . . ?
C39A C40A C41A 120.0 . . ?
C39A C40A C45A 119.3(12) . . ?
C40A C39A N2A 120.0 . . ?
C91A C90A N12A 120.0 . . ?
C90A C91A C96A 110(2) . . ?
C92A C91A C90A 120.0 . . ?
C92A C91A C96A 130(2) . . ?
C91A C92A C93A 120.0 . . ?
C92A C93A C95A 110(2) . . ?
C94A C93A C92A 120.0 . . ?
C94A C93A C95A 129(2) . . ?
N12A C94A C93A 120.0 . . ?
C90A N12A Cd5 120.0(11) . . ?
C94A N12A Cd5 116.9(11) . . ?
C94A N12A C90A 120.0 . . ?
C87B N11B Cd5 114.4(11) . . ?
C87B N11B C83B 120.0 . . ?
C83B N11B Cd5 122.6(11) . . ?
N11B C87B C86B 120.0 . . ?
C87B C86B C88B 121(2) . . ?
C85B C86B C87B 120.0 . . ?
C85B C86B C88B 119(2) . . ?
C84B C85B C86B 120.0 . . ?
C85B C84B C83B 120.0 . . ?
C85B C84B C89B 127(2) . . ?
C83B C84B C89B 112(2) . . ?
C84B C83B N11B 120.0 . . ?
C93B C94B N12B 120.0 . . ?
C94B C93B C95B 120(2) . . ?
C92B C93B C94B 120.0 . . ?
C92B C93B C95B 119.2(19) . . ?
C93B C92B C91B 120.0 . . ?
C92B C91B C96B 107.7(17) . . ?
C90B C91B C96B 128.9(17) . . ?
C90B C91B C92B 120.0 . . ?
C91B C90B N12B 120.0 . . ?
C94B N12B Cd5 111.6(8) . . ?
C90B N12B Cd5 124.5(8) . . ?
C90B N12B C94B 120.0 . . ?
C43B N2B Cd2 121.2(7) . . ?
C43B N2B C39B 120.0 . . ?
C39B N2B Cd2 117.6(7) . . ?
C42B C43B N2B 120.0 . . ?
C43B C42B C41B 120.0 . . ?
C43B C42B C44B 120.0(12) . . ?
C41B C42B C44B 120.0(12) . . ?
C40B C41B C42B 120.0 . . ?
C41B C40B C45B 125.2(14) . . ?
C39B C40B C41B 120.0 . . ?
C39B C40B C45B 114.6(15) . . ?
C40B C39B N2B 120.0 . . ?
C180 N20 C184 120.0 . . ?
N20 C180 C181 120.0 . . ?
C180 C181 C186 117.9(17) . . ?
C180 C181 C1C 119.8(18) . . ?
C182 C181 C180 120.0 . . ?
C182 C181 C186 113.2(18) . . ?
C182 C181 C1C 116.1(18) . . ?
C183 C182 C181 120.0 . . ?
C182 C183 C184 120.0 . . ?
C182 C183 C185 118.2(12) . . ?
C184 C183 C185 121.6(12) . . ?
C183 C184 N20 120.0 . . ?
C174 N23 C175 120(2) . . ?
C176 N23 C174 120(2) . . ?
C176 N23 C175 119(2) . . ?
O41 C176 N23 127.1(15) . . ?
C179 N22 C178 117.0(12) . . ?
C179 N22 C177 122.4(10) . . ?
C177 N22 C178 120.7(13) . . ?
O42 C179 N22 123.1(10) . . ?
C173 N21 C171 114.2(13) . . ?
C173 N21 C172 126.6(15) . . ?
C172 N21 C171 118.2(15) . . ?
O40 C173 N21 121.5(13) . . ?
C75 O20B Cd5 135.2(16) . . ?
C75 O20A Cd5 125.4(15) . . ?
C155 O38 Cd7 94.1(7) . . ?
O11B C31B O10 115(3) . . ?
C31B O11B Cd3 137(2) . . ?
C1B C1A C127 117(4) . . ?
C1A C1B C130 113(4) . . ?

loop_
_geom_bond_atom_site_label_1
_geom_bond_atom_site_label_2
_geom_bond_distance
_geom_bond_site_symmetry_2
_geom_bond_publ_flag
Cd7 O39 2.454(9) . ?
Cd7 O37 2.198(7) . ?
Cd7 O5 2.257(6) 1_544 ?
Cd7 O6 2.457(6) 1_544 ?
Cd7 N16 2.201(9) . ?
Cd7 C155 2.747(13) . ?
Cd7 C22 2.720(9) 1_544 ?
Cd7 O38 2.359(8) . ?
Cd5 O29 2.254(7) . ?
Cd5 O23 2.244(6) . ?
Cd5 N11A 2.460(11) . ?
Cd5 N12A 2.224(15) . ?
Cd5 N11B 2.260(16) . ?
Cd5 N12B 2.599(12) . ?
Cd5 O20B 2.207(19) . ?
Cd5 O20A 2.39(2) . ?
Cd6 O39 2.334(10) 4_566 ?
Cd6 O36 2.518(7) 4_566 ?
Cd6 O30 2.228(6) . ?
Cd6 O23 2.201(5) . ?
Cd6 O22 2.294(7) . ?
Cd6 N10 2.283(15) . ?
Cd4 O36 2.480(6) 4_566 ?
Cd4 O23 2.208(5) . ?
Cd4 O19 2.249(6) . ?
Cd4 O6 2.502(6) 4_575 ?
Cd4 O21 2.264(6) . ?
Cd4 N9 2.261(8) . ?
Cd2 O17 2.310(5) 4_576 ?
Cd2 O13 2.219(5) . ?
Cd2 O10 2.270(5) . ?
Cd2 O8 2.235(5) . ?
Cd2 O2 2.276(5) 4_575 ?
Cd2 N2A 2.297(10) . ?
Cd2 N2B 2.342(12) . ?
Cd1 O12 2.230(5) . ?
Cd1 O10 2.330(5) . ?
Cd1 O9 2.224(6) . ?
Cd1 O28 2.361(6) 4_575 ?
Cd1 O27 2.371(6) 4_575 ?
Cd1 N1 2.303(12) . ?
Cd1 C125 2.692(9) 4_575 ?
Cd3 O33 2.291(6) 1_465 ?
Cd3 O34 2.401(7) 1_465 ?
Cd3 O17 2.531(5) 4_576 ?
Cd3 O16 2.301(5) 4_576 ?
Cd3 O11A 2.212(8) . ?
Cd3 O2 2.500(6) 4_575 ?
Cd3 O1 2.294(6) 4_575 ?
Cd3 C1 2.751(8) 4_575 ?
Cd3 C170 2.686(9) 1_465 ?
Cd3 C67 2.759(8) 4_576 ?
Cd3 O11B 2.33(2) . ?
O39 C155 1.225(13) . ?
O37 C154 1.251(13) . ?
O36 C154 1.283(13) . ?
O35 C147 1.230(9) . ?
O32 C163 1.209(11) . ?
O33 C170 1.249(12) . ?
O34 C170 1.236(12) . ?
O31 C140 1.227(9) . ?
O30 C133 1.260(12) . ?
O29 C133 1.266(12) . ?
O22 C104 1.264(11) . ?
O19 C75 1.263(14) . ?
O18 C68 1.240(11) . ?
O15 C60 1.222(10) . ?
O17 C67 1.251(10) . ?
O16 C67 1.261(10) . ?
O14 C53 1.213(10) . ?
O12 C46 1.270(10) . ?
O13 C46 1.257(10) . ?
O11A C31A 1.232(14) . ?
O10 C31A 1.315(13) . ?
O10 C31B 1.47(4) . ?
O8 C30 1.234(12) . ?
O9 C30 1.255(12) . ?
O7 C23 1.213(11) . ?
O5 C22 1.255(13) . ?
O6 C22 1.271(11) . ?
O4 C15 1.233(9) . ?
O3 C8 1.214(10) . ?
O2 C1 1.235(10) . ?
O1 C1 1.229(10) . ?
O21 C104 1.239(11) . ?
O24 C111 1.203(10) . ?
O25 C126 1.230(9) . ?
O26 C118 1.209(11) . ?
O28 C125 1.230(12) . ?
O27 C125 1.283(13) . ?
N15 C148 1.415(9) . ?
N15 C147 1.343(10) . ?
N14 C163 1.346(10) . ?
N14 C164 1.403(10) . ?
N13 C140 1.358(9) . ?
N13 C137 1.408(10) . ?
N10 C101 1.27(2) . ?
N10 C97 1.29(2) . ?
N9 C76 1.355(14) . ?
N9 C80 1.234(15) . ?
N17 C108 1.401(10) . ?
N17 C111 1.352(11) . ?
N19 C118 1.336(10) . ?
N19 C119 1.413(10) . ?
N18 C126 1.362(9) . ?
N18 C127 1.411(9) . ?
N8 C69 1.415(11) . ?
N8 C68 1.345(11) . ?
N7 C60 1.357(10) . ?
N7 C61 1.399(10) . ?
N6 C53 1.355(10) . ?
N6 C50 1.425(9) . ?
N1 C36 1.350(18) . ?
N1 C32 1.292(17) . ?
N3 C24 1.427(10) . ?
N3 C23 1.315(11) . ?
N4 C15 1.346(10) . ?
N4 C16 1.428(10) . ?
N5 C8 1.355(10) . ?
N5 C5 1.411(10) . ?
C53 C54 1.497(10) . ?
C1 C2 1.503(11) . ?
C158 C157 1.3900 . ?
C158 C159 1.3900 . ?
C157 C156 1.3900 . ?
C157 C162 1.540(2) . ?
C156 N16 1.3900 . ?
N16 C160 1.3900 . ?
C160 C159 1.3900 . ?
C159 C161 1.540(2) . ?
C144 C143 1.383(10) . ?
C144 C145 1.388(11) . ?
C155 C130 1.488(14) 1_554 ?
C155 O38 1.248(14) . ?
C154 C151 1.510(11) . ?
C151 C150 1.370(16) . ?
C151 C152 1.338(14) . ?
C150 C149 1.375(13) . ?
C149 C148 1.372(13) . ?
C148 C153 1.376(13) . ?
C153 C152 1.394(12) . ?
C147 C143 1.504(10) . ?
C143 C142 1.377(10) . ?
C142 C141 1.409(10) . ?
C141 C146 1.385(10) . ?
C141 C140 1.492(10) . ?
C146 C145 1.377(11) . ?
C145 C163 1.489(11) . ?
C164 C165 1.410(12) . ?
C164 C169 1.364(13) . ?
C165 C166 1.387(11) . ?
C166 C167 1.375(13) . ?
C167 C168 1.356(14) . ?
C167 C170 1.501(12) . ?
C168 C169 1.413(13) . ?
C137 C136 1.366(11) . ?
C137 C138 1.387(12) . ?
C136 C135 1.362(12) . ?
C135 C134 1.388(13) . ?
C134 C139 1.366(12) . ?
C134 C133 1.495(11) . ?
C139 C138 1.404(12) . ?
C101 C100 1.45(2) . ?
C100 C99 1.19(2) . ?
C100 C102 1.539(2) . ?
C99 C98 1.31(2) . ?
C98 C97 1.50(2) . ?
C98 C103 1.51(2) . ?
C104 C105 1.509(12) . ?
C105 C106 1.332(13) . ?
C105 C110 1.334(15) . ?
C106 C107 1.387(12) . ?
C107 C108 1.336(12) . ?
C108 C109 1.383(14) . ?
C109 C110 1.357(15) . ?
C111 C112 1.496(10) . ?
C112 C113 1.407(10) . ?
C112 C117 1.395(10) . ?
C113 C114 1.376(11) . ?
C114 C115 1.401(10) . ?
C114 C118 1.512(10) . ?
C115 C116 1.377(10) . ?
C116 C117 1.392(10) . ?
C116 C126 1.495(10) . ?
C127 C128 1.297(14) . ?
C127 C132 1.395(16) . ?
C127 C1A 1.60(6) . ?
C128 C129 1.396(14) . ?
C129 C130 1.323(15) . ?
C130 C131 1.367(17) . ?
C130 C1B 1.63(6) . ?
C131 C132 1.373(18) . ?
C119 C120 1.403(13) . ?
C119 C124 1.355(14) . ?
C120 C121 1.379(12) . ?
C121 C122 1.379(15) . ?
C122 C123 1.357(15) . ?
C122 C125 1.517(12) . ?
C123 C124 1.421(13) . ?
C76 C77 1.397(17) . ?
C77 C78 1.379(19) . ?
C77 C81 1.51(2) . ?
C78 C79 1.33(2) . ?
C79 C80 1.463(19) . ?
C79 C82 1.55(3) . ?
C96B C91B 1.540(2) . ?
C83A N11A 1.3900 . ?
C83A C84A 1.3900 . ?
N11A C87A 1.3900 . ?
C87A C86A 1.3900 . ?
C86A C85A 1.3900 . ?
C86A C88A 1.540(2) . ?
C85A C84A 1.3900 . ?
C84A C89A 1.540(2) . ?
C75 C72 1.479(14) . ?
C75 O20B 1.36(3) . ?
C75 O20A 1.30(2) . ?
C72 C71 1.353(14) . ?
C72 C73 1.399(16) . ?
C71 C70 1.378(13) . ?
C70 C69 1.372(13) . ?
C69 C74 1.371(13) . ?
C74 C73 1.394(15) . ?
C68 C56 1.500(12) . ?
C56 C57 1.391(11) . ?
C56 C55 1.404(10) . ?
C57 C58 1.392(11) . ?
C58 C59 1.376(10) . ?
C58 C60 1.505(11) . ?
C59 C54 1.384(10) . ?
C54 C55 1.390(11) . ?
C61 C62 1.383(12) . ?
C61 C66 1.377(12) . ?
C62 C63 1.406(13) . ?
C63 C64 1.350(12) . ?
C64 C65 1.385(11) . ?
C64 C67 1.508(11) . ?
C65 C66 1.389(11) . ?
C50 C49 1.387(12) . ?
C50 C51 1.372(11) . ?
C49 C48 1.381(11) . ?
C48 C47 1.369(11) . ?
C47 C52 1.389(12) . ?
C47 C46 1.504(10) . ?
C52 C51 1.382(12) . ?
C30 C27 1.504(11) . ?
C27 C28 1.362(12) . ?
C27 C26 1.392(13) . ?
C28 C29 1.382(12) . ?
C29 C24 1.383(13) . ?
C24 C25 1.372(12) . ?
C25 C26 1.383(12) . ?
C23 C11 1.507(11) . ?
C11 C12 1.390(11) . ?
C11 C10 1.390(11) . ?
C12 C13 1.399(11) . ?
C13 C14 1.371(11) . ?
C13 C15 1.484(10) . ?
C14 C9 1.395(10) . ?
C9 C10 1.397(11) . ?
C9 C8 1.498(10) . ?
C21 C20 1.388(13) . ?
C21 C16 1.381(17) . ?
C20 C19 1.388(14) . ?
C19 C18 1.361(14) . ?
C19 C22 1.472(11) . ?
C18 C17 1.393(11) . ?
C17 C16 1.367(14) . ?
C5 C6 1.391(10) . ?
C5 C4 1.368(13) . ?
C6 C7 1.376(11) . ?
C7 C2 1.378(12) . ?
C2 C3 1.373(12) . ?
C3 C4 1.371(13) . ?
C36 C35 1.377(19) . ?
C35 C34 1.346(19) . ?
C35 C37 1.553(19) . ?
C34 C33 1.382(19) . ?
C33 C32 1.359(19) . ?
C33 C38 1.55(2) . ?
N2A C43A 1.3900 . ?
N2A C39A 1.3900 . ?
C43A C42A 1.3900 . ?
C42A C41A 1.3900 . ?
C42A C44A 1.540(2) . ?
C41A C40A 1.3900 . ?
C40A C39A 1.3900 . ?
C40A C45A 1.540(2) . ?
C90A C91A 1.3900 . ?
C90A N12A 1.3900 . ?
C91A C92A 1.3900 . ?
C91A C96A 1.540(2) . ?
C92A C93A 1.3900 . ?
C93A C94A 1.3900 . ?
C93A C95A 1.540(2) . ?
C94A N12A 1.3900 . ?
N11B C87B 1.3900 . ?
N11B C83B 1.3900 . ?
C87B C86B 1.3900 . ?
C86B C85B 1.3900 . ?
C86B C88B 1.540(2) . ?
C85B C84B 1.3900 . ?
C84B C83B 1.3900 . ?
C84B C89B 1.540(2) . ?
C94B C93B 1.3900 . ?
C94B N12B 1.3900 . ?
C93B C92B 1.3900 . ?
C93B C95B 1.540(2) . ?
C92B C91B 1.3900 . ?
C91B C90B 1.3900 . ?
C90B N12B 1.3900 . ?
N2B C43B 1.3900 . ?
N2B C39B 1.3900 . ?
C43B C42B 1.3900 . ?
C42B C41B 1.3900 . ?
C42B C44B 1.540(2) . ?
C41B C40B 1.3900 . ?
C40B C39B 1.3900 . ?
C40B C45B 1.540(2) . ?
N20 C180 1.3900 . ?
N20 C184 1.3900 . ?
C180 C181 1.3900 . ?
C181 C182 1.3900 . ?
C181 C186 1.540(2) . ?
C181 C1C 1.540(2) . ?
C182 C183 1.3900 . ?
C183 C184 1.3900 . ?
C183 C185 1.539(2) . ?
O41 C176 1.230(2) . ?
N23 C174 1.450(2) . ?
N23 C175 1.450(2) . ?
N23 C176 1.340(2) . ?
O42 C179 1.229(2) . ?
N22 C178 1.450(2) . ?
N22 C179 1.339(2) . ?
N22 C177 1.450(2) . ?
O40 C173 1.231(2) . ?
N21 C173 1.340(2) . ?
N21 C171 1.450(2) . ?
N21 C172 1.449(2) . ?
C31B O11B 1.16(3) . ?
C1A C1B 1.41(5) . ?

loop_
_smtbx_masks_void_nr
_smtbx_masks_void_average_x
_smtbx_masks_void_average_y
_smtbx_masks_void_average_z
_smtbx_masks_void_volume
_smtbx_masks_void_count_electrons
_smtbx_masks_void_content
1 -0.199 -0.092 0.000 2221.4 495.7 ?
2 0.463 -0.270 0.500 2221.4 495.7 ?
3 0.008 0.468 0.263 14.2 0.0 ?
4 -0.008 0.532 0.737 14.2 0.0 ?
5 0.492 0.968 0.237 14.2 0.0 ?
6 0.508 0.032 0.763 14.2 0.0 ?
